data_7107657
loop_
_publ_author_name
'Sean P. Bew'
'Andrew D. Burrows'
'Tina Duren'
'Mary F. Mahon'
'Peyman Z. Moghadam'
'Viorica M. Sebestyen'
'Sean Thurston'

_publ_section_title
;
 Calix[4]arene-based metal-organic frameworks: towards hierarchically
 porous materials
;
_journal_name_full Chem.Commun.
_journal_page_first 4824
_journal_paper_doi 10.1039/c2cc30988b
_journal_volume 48
_journal_year 2012
_chemical_formula_sum 'C99 H127 Cd2 N5 O21'
_chemical_formula_weight 1947.86
_chemical_name_systematic
;
?
;
_space_group_IT_number 14
_symmetry_cell_setting monoclinic
_symmetry_space_group_name_Hall '-P 2ybc'
_symmetry_space_group_name_H-M 'P 1 21/c 1'
_atom_sites_solution_hydrogens geom
_atom_sites_solution_primary direct
_atom_sites_solution_secondary difmap
_audit_creation_method SHELXL-97
_cell_angle_alpha 90.00
_cell_angle_beta 90.005(1)
_cell_angle_gamma 90.00
_cell_formula_units_Z 4
_cell_length_a 15.5500(3)
_cell_length_b 24.9210(2)
_cell_length_c 25.2820(4)
_cell_measurement_reflns_used 157897
_cell_measurement_temperature 150(2)
_cell_measurement_theta_max 27.485
_cell_measurement_theta_min 2.910
_cell_volume 9797.3(3)
_computing_cell_refinement 'HKL Scalepack (Otwinowski & Minor 1997)'
_computing_data_collection 'Collect (Bruker AXS BV 1997-2004)'
_computing_data_reduction 'Denzo & Scalepack (Otwinowski, Minor 1997)'
_computing_molecular_graphics 'ORTEX (P.McArdle 1995)'
_computing_publication_material 'SHELXL-97/2 (Sheldrick 1997)'
_computing_structure_refinement 'SHELXL-97/2 (Sheldrick 1997)'
_computing_structure_solution 'SHELXS-97 (Sheldrick 1990)'
_diffrn_ambient_temperature 150(2)
_diffrn_measured_fraction_theta_full 0.991
_diffrn_measured_fraction_theta_max 0.991
_diffrn_measurement_device_type '95mm CCD camera on \k-goniostat'
_diffrn_measurement_method CCD
_diffrn_radiation_monochromator 'horizonally mounted graphite crystal'
_diffrn_radiation_source 'fine-focus sealed tube'
_diffrn_radiation_type MoK\a
_diffrn_radiation_wavelength 0.71073
_diffrn_reflns_av_R_equivalents 0.1147
_diffrn_reflns_av_sigmaI/netI 0.0664
_diffrn_reflns_limit_h_max 17
_diffrn_reflns_limit_h_min -18
_diffrn_reflns_limit_k_max 29
_diffrn_reflns_limit_k_min -29
_diffrn_reflns_limit_l_max 30
_diffrn_reflns_limit_l_min -27
_diffrn_reflns_number 74270
_diffrn_reflns_theta_full 25.03
_diffrn_reflns_theta_max 25.03
_diffrn_reflns_theta_min 3.59
_exptl_absorpt_coefficient_mu 0.505
_exptl_crystal_colour colorless
_exptl_crystal_density_diffrn 1.321
_exptl_crystal_density_method 'not measured'
_exptl_crystal_description needle
_exptl_crystal_F_000 4080
_exptl_crystal_size_max 0.50
_exptl_crystal_size_mid 0.13
_exptl_crystal_size_min 0.13
_refine_diff_density_max 2.163
_refine_diff_density_min -1.077
_refine_diff_density_rms 0.122
_refine_ls_extinction_method none
_refine_ls_goodness_of_fit_ref 1.083
_refine_ls_hydrogen_treatment constr
_refine_ls_matrix_type full
_refine_ls_number_parameters 1111
_refine_ls_number_reflns 17143
_refine_ls_number_restraints 65
_refine_ls_restrained_S_all 1.095
_refine_ls_R_factor_all 0.0885
_refine_ls_R_factor_gt 0.0693
_refine_ls_shift/su_max 0.001
_refine_ls_shift/su_mean 0.000
_refine_ls_structure_factor_coef Fsqd
_refine_ls_weighting_details 'calc w=1/[\s^2^(Fo^2^)+(0.1408P)^2^+4.0683P] where P=(Fo^2^+2Fc^2^)/3'
_refine_ls_weighting_scheme calc
_refine_ls_wR_factor_gt 0.1999
_refine_ls_wR_factor_ref 0.2163
_reflns_number_gt 12798
_reflns_number_total 17143
_reflns_threshold_expression >2sigma(I)
_cod_data_source_file c2cc30988b.txt
_cod_data_source_block h10adb8
_cod_original_sg_symbol_H-M P21/c
_cod_database_code 7107657

loop_
_symmetry_equiv_pos_as_xyz
'x, y, z'
'-x, y+1/2, -z+1/2'
'-x, -y, -z'
'x, -y-1/2, z-1/2'

loop_
_atom_site_label
_atom_site_type_symbol
_atom_site_fract_x
_atom_site_fract_y
_atom_site_fract_z
_atom_site_U_iso_or_equiv
_atom_site_adp_type
_atom_site_occupancy
_atom_site_symmetry_multiplicity
_atom_site_calc_flag
_atom_site_refinement_flags
_atom_site_disorder_assembly
_atom_site_disorder_group
Cd1 Cd 0.93157(2) 0.052584(14) 0.915861(14) 0.03865(14) Uani 1 1 d . . .
Cd2 Cd 1.15318(2) 0.007521(14) 0.957327(14) 0.03983(14) Uani 1 1 d . . .
O1 O 0.8782(2) 0.07283(13) 1.00507(14) 0.0436(8) Uani 1 1 d . . .
O2 O 0.8442(2) 0.12464(14) 0.93780(14) 0.0472(8) Uani 1 1 d . . .
O3 O 0.6181(3) 0.23903(16) 1.11283(15) 0.0568(10) Uani 1 1 d D . .
O4 O 0.4545(2) 0.28614(14) 1.05002(16) 0.0527(9) Uani 1 1 d . . .
O5 O 0.3938(3) 0.20947(16) 1.14310(16) 0.0580(10) Uani 1 1 d . C .
O6 O 0.1771(2) -0.00394(15) 1.11912(16) 0.0505(9) Uani 1 1 d . . .
O7 O 0.1407(2) 0.03576(16) 1.04430(15) 0.0498(9) Uani 1 1 d . . .
O8 O 0.5496(3) 0.18101(19) 1.21719(14) 0.0629(11) Uani 1 1 d D . .
O9 O 1.0297(2) -0.01382(14) 0.89585(14) 0.0459(8) Uani 1 1 d . . .
O10 O 1.1650(2) -0.01872(15) 0.86998(13) 0.0467(8) Uani 1 1 d . . .
O11 O 0.9837(3) -0.0630(2) 0.65068(16) 0.0692(12) Uani 1 1 d D . .
O12 O 1.1268(3) -0.11728(16) 0.56941(15) 0.0602(10) Uani 1 1 d . F .
O13 O 0.9181(3) -0.16155(15) 0.56798(18) 0.0645(11) Uani 1 1 d D . .
O14 O 0.9403(2) -0.41612(14) 0.55140(15) 0.0492(9) Uani 1 1 d . . .
O15 O 0.8021(2) -0.40426(14) 0.56542(15) 0.0490(9) Uani 1 1 d . . .
O16 O 0.7721(2) -0.09192(15) 0.63318(15) 0.0509(9) Uani 1 1 d D . .
O17 O 0.9561(3) 0.0930(2) 0.83618(18) 0.0753(13) Uani 1 1 d . . .
O21 O 1.2910(2) -0.01275(15) 0.97744(17) 0.0537(9) Uani 1 1 d . . .
O22 O 0.6710(4) 0.0280(3) 0.7572(3) 0.112(2) Uani 1 1 d . . .
N1 N 1.0359(8) 0.1198(5) 0.7649(4) 0.073(3) Uani 0.60 1 d P A 1
N2 N 1.3992(3) 0.01634(19) 1.02999(18) 0.0504(11) Uani 1 1 d . . .
N4 N 0.6801(4) 0.1057(3) 0.8034(2) 0.0776(16) Uani 1 1 d . . .
N1A N 0.9947(13) 0.1406(7) 0.7692(8) 0.075(5) Uiso 0.40 1 d P B 2
C1 C 0.8362(3) 0.11210(19) 0.9856(2) 0.0398(11) Uani 1 1 d . . .
C2 C 0.7780(3) 0.14484(18) 1.01924(19) 0.0388(11) Uani 1 1 d . . .
C3 C 0.7701(3) 0.1345(2) 1.07355(19) 0.0401(11) Uani 1 1 d . C .
H3 H 0.8015 0.1057 1.0888 0.048 Uiso 1 1 calc R . .
C4 C 0.7175(3) 0.1657(2) 1.1053(2) 0.0428(11) Uani 1 1 d . . .
C5 C 0.6713(3) 0.2081(2) 1.0820(2) 0.0421(11) Uani 1 1 d . C .
C6 C 0.6624(9) 0.2762(4) 1.1482(5) 0.078(4) Uani 0.60 1 d PD C 1
H6A H 0.7123 0.2580 1.1646 0.093 Uiso 0.60 1 calc PR C 1
H6B H 0.6229 0.2875 1.1768 0.093 Uiso 0.60 1 calc PR C 1
C7 C 0.6934(12) 0.3259(6) 1.1176(6) 0.119(6) Uani 0.60 1 d PD C 1
H7A H 0.6431 0.3440 1.1015 0.142 Uiso 0.60 1 calc PR C 1
H7B H 0.7318 0.3142 1.0886 0.142 Uiso 0.60 1 calc PR C 1
C8 C 0.742(3) 0.3664(10) 1.1527(12) 0.186(17) Uani 0.60 1 d PD C 1
H8A H 0.7598 0.3972 1.1312 0.279 Uiso 0.60 1 calc PR C 1
H8B H 0.7927 0.3491 1.1680 0.279 Uiso 0.60 1 calc PR C 1
H8C H 0.7039 0.3787 1.1811 0.279 Uiso 0.60 1 calc PR C 1
C9 C 0.6748(3) 0.21675(19) 1.0276(2) 0.0390(11) Uani 1 1 d . . .
C10 C 0.7297(3) 0.18595(19) 0.9974(2) 0.0397(11) Uani 1 1 d . C .
H10 H 0.7345 0.1931 0.9606 0.048 Uiso 1 1 calc R . .
C11 C 0.6144(3) 0.2568(2) 1.0007(2) 0.0472(12) Uani 1 1 d . C .
H11A H 0.6043 0.2878 1.0245 0.057 Uiso 1 1 calc R . .
H11B H 0.6412 0.2703 0.9678 0.057 Uiso 1 1 calc R . .
C12 C 0.5291(3) 0.22989(19) 0.9878(2) 0.0426(11) Uani 1 1 d . . .
C13 C 0.5250(3) 0.1904(2) 0.9502(2) 0.0443(12) Uani 1 1 d . C .
H13 H 0.5755 0.1815 0.9309 0.053 Uiso 1 1 calc R . .
C14 C 0.4493(4) 0.1631(2) 0.9395(2) 0.0493(13) Uani 1 1 d . . .
H14 H 0.4465 0.1380 0.9113 0.059 Uiso 1 1 calc R C .
C15 C 0.3784(3) 0.1732(2) 0.9703(2) 0.0454(12) Uani 1 1 d . C .
H15 H 0.3273 0.1532 0.9645 0.054 Uiso 1 1 calc R . .
C16 C 0.3794(3) 0.2121(2) 1.0101(2) 0.0443(12) Uani 1 1 d . . .
C17 C 0.4544(3) 0.2426(2) 1.0161(2) 0.0454(12) Uani 1 1 d . C .
C18 C 0.4285(5) 0.3347(2) 1.0238(3) 0.076(2) Uani 1 1 d . . .
H18A H 0.3698 0.3304 1.0091 0.091 Uiso 1 1 calc R . .
H18B H 0.4682 0.3426 0.9942 0.091 Uiso 1 1 calc R . .
C19 C 0.4298(7) 0.3799(3) 1.0627(4) 0.107(3) Uani 1 1 d . . .
H19A H 0.4878 0.3823 1.0787 0.129 Uiso 1 1 calc R . .
H19B H 0.3883 0.3722 1.0914 0.129 Uiso 1 1 calc R . .
C20 C 0.4075(9) 0.4328(3) 1.0380(6) 0.138(5) Uani 1 1 d . . .
H20A H 0.4555 0.4449 1.0158 0.207 Uiso 1 1 calc R . .
H20B H 0.3967 0.4593 1.0658 0.207 Uiso 1 1 calc R . .
H20C H 0.3559 0.4287 1.0161 0.207 Uiso 1 1 calc R . .
C21 C 0.3021(3) 0.2181(2) 1.0469(2) 0.0528(13) Uani 1 1 d . C .
H21A H 0.3088 0.2510 1.0685 0.063 Uiso 1 1 calc R . .
H21B H 0.2490 0.2219 1.0255 0.063 Uiso 1 1 calc R . .
C22 C 0.2939(3) 0.1703(2) 1.0826(2) 0.0454(12) Uani 1 1 d . . .
C23 C 0.2430(3) 0.1261(2) 1.0698(2) 0.0470(12) Uani 1 1 d . C .
H23 H 0.2106 0.1268 1.0379 0.056 Uiso 1 1 calc R . .
C24 C 0.2382(3) 0.0813(2) 1.10176(19) 0.0408(11) Uani 1 1 d . . .
C25 C 0.1822(3) 0.0346(2) 1.0871(2) 0.0433(12) Uani 1 1 d . C .
C26 C 0.2862(3) 0.0797(2) 1.1477(2) 0.0457(12) Uani 1 1 d . C .
H26 H 0.2839 0.0485 1.1693 0.055 Uiso 1 1 calc R . .
C27 C 0.3374(3) 0.1219(2) 1.1632(2) 0.0447(12) Uani 1 1 d . . .
C28 C 0.3406(3) 0.1675(2) 1.1304(2) 0.0491(13) Uani 1 1 d . C .
C29 C 0.3545(5) 0.2472(3) 1.1770(4) 0.088(2) Uani 1 1 d DU . .
H29A H 0.3333 0.2292 1.2093 0.105 Uiso 1 1 calc R D 1
H29B H 0.3051 0.2643 1.1590 0.105 Uiso 1 1 calc R D 1
C30 C 0.4224(5) 0.2896(3) 1.1913(4) 0.107(2) Uani 1 1 d DU E 1
H30A H 0.4744 0.2720 1.2058 0.128 Uiso 1 1 calc R E 1
H30B H 0.4392 0.3101 1.1594 0.128 Uiso 1 1 calc R E 1
C31 C 0.3830(8) 0.3273(5) 1.2326(5) 0.162(5) Uani 1 1 d DU E 1
H31A H 0.3381 0.3491 1.2160 0.243 Uiso 1 1 calc R E 1
H31B H 0.4279 0.3508 1.2469 0.243 Uiso 1 1 calc R E 1
H31C H 0.3580 0.3060 1.2614 0.243 Uiso 1 1 calc R E 1
C32 C 0.3925(4) 0.1184(3) 1.2118(2) 0.0567(15) Uani 1 1 d . C .
H32A H 0.3651 0.0942 1.2379 0.068 Uiso 1 1 calc R . .
H32B H 0.3981 0.1544 1.2280 0.068 Uiso 1 1 calc R . .
C33 C 0.4824(4) 0.0967(3) 1.1970(2) 0.0539(14) Uani 1 1 d . . .
C34 C 0.4910(4) 0.0449(3) 1.1804(2) 0.0579(15) Uani 1 1 d . C .
H34 H 0.4429 0.0214 1.1823 0.069 Uiso 1 1 calc R . .
C35 C 0.5678(4) 0.0258(3) 1.1607(3) 0.0617(16) Uani 1 1 d . . .
H35 H 0.5739 -0.0110 1.1519 0.074 Uiso 1 1 calc R C .
C36 C 0.6372(4) 0.0616(2) 1.1539(3) 0.0574(15) Uani 1 1 d . C .
H36 H 0.6885 0.0499 1.1370 0.069 Uiso 1 1 calc R . .
C37 C 0.6302(3) 0.1137(2) 1.17200(19) 0.0463(12) Uani 1 1 d . . .
C38 C 0.5544(3) 0.1309(2) 1.19578(19) 0.0498(13) Uani 1 1 d . C .
C39 C 0.5671(10) 0.1761(6) 1.2760(2) 0.169(4) Uani 1 1 d DU . .
H39A H 0.5137 0.1859 1.2950 0.203 Uiso 1 1 calc R . .
H39B H 0.5789 0.1379 1.2837 0.203 Uiso 1 1 calc R . .
C40 C 0.6281(11) 0.2037(7) 1.2955(4) 0.178(4) Uani 1 1 d DU . .
H40A H 0.6243 0.2409 1.2819 0.214 Uiso 1 1 calc R . .
H40B H 0.6837 0.1885 1.2836 0.214 Uiso 1 1 calc R . .
C41 C 0.6264(9) 0.2050(5) 1.3556(3) 0.137(4) Uani 1 1 d DU . .
H41A H 0.5791 0.1826 1.3685 0.205 Uiso 1 1 calc R . .
H41B H 0.6180 0.2420 1.3676 0.205 Uiso 1 1 calc R . .
H41C H 0.6810 0.1913 1.3694 0.205 Uiso 1 1 calc R . .
C42 C 0.7070(3) 0.1513(2) 1.1636(2) 0.0462(12) Uani 1 1 d . C .
H42A H 0.6985 0.1845 1.1844 0.055 Uiso 1 1 calc R . .
H42B H 0.7601 0.1336 1.1764 0.055 Uiso 1 1 calc R . .
C43 C 1.0291(9) 0.1043(6) 0.8154(5) 0.071(3) Uani 0.60 1 d P A 1
H43 H 1.0796 0.1017 0.8364 0.086 Uiso 0.60 1 calc PR A 1
C44 C 0.9611(12) 0.1223(10) 0.7303(8) 0.109(6) Uani 0.60 1 d P A 1
H44A H 0.9787 0.1348 0.6952 0.164 Uiso 0.60 1 calc PR A 1
H44B H 0.9188 0.1473 0.7452 0.164 Uiso 0.60 1 calc PR A 1
H44C H 0.9354 0.0865 0.7273 0.164 Uiso 0.60 1 calc PR A 1
C45 C 1.1247(11) 0.1235(8) 0.7403(7) 0.118(6) Uani 0.60 1 d P A 1
H45A H 1.1196 0.1354 0.7034 0.177 Uiso 0.60 1 calc PR A 1
H45B H 1.1523 0.0881 0.7413 0.177 Uiso 0.60 1 calc PR A 1
H45C H 1.1597 0.1493 0.7601 0.177 Uiso 0.60 1 calc PR A 1
C46 C 1.0861(3) -0.0214(2) 0.8599(2) 0.0419(11) Uani 1 1 d . . .
C47 C 1.0587(4) -0.0347(2) 0.8057(2) 0.0473(12) Uani 1 1 d . . .
C48 C 0.9723(3) -0.0357(2) 0.7924(2) 0.0457(12) Uani 1 1 d . F .
H48 H 0.9304 -0.0292 0.8190 0.055 Uiso 1 1 calc R . .
C49 C 0.9461(4) -0.0459(2) 0.7410(2) 0.0507(13) Uani 1 1 d . . .
C50 C 1.0094(4) -0.0546(2) 0.7022(2) 0.0540(14) Uani 1 1 d . F .
C51 C 1.0048(12) -0.0158(6) 0.6140(8) 0.102(6) Uiso 0.60 1 d PD F 1
H51C H 1.0132 -0.0285 0.5773 0.122 Uiso 0.60 1 calc PR F 1
H51D H 1.0581 0.0024 0.6258 0.122 Uiso 0.60 1 calc PR F 1
C52 C 0.9277(16) 0.0230(10) 0.6170(14) 0.194(11) Uiso 0.60 1 d PD F 1
H52C H 0.8796 0.0075 0.5964 0.232 Uiso 0.60 1 calc PR F 1
H52D H 0.9088 0.0255 0.6543 0.232 Uiso 0.60 1 calc PR F 1
C53 C 0.945(3) 0.0801(12) 0.5964(16) 0.237(16) Uiso 0.60 1 d PD F 1
H53D H 0.9964 0.0947 0.6141 0.356 Uiso 0.60 1 calc PR F 1
H53E H 0.8958 0.1030 0.6038 0.356 Uiso 0.60 1 calc PR F 1
H53F H 0.9556 0.0788 0.5581 0.356 Uiso 0.60 1 calc PR F 1
C54 C 1.0960(4) -0.0576(2) 0.7148(2) 0.0513(13) Uani 1 1 d . . .
C55 C 1.1205(4) -0.0471(2) 0.7668(2) 0.0487(13) Uani 1 1 d . F .
H55 H 1.1797 -0.0483 0.7761 0.058 Uiso 1 1 calc R . .
C56 C 1.1605(4) -0.0772(3) 0.6740(2) 0.0566(15) Uani 1 1 d . F .
H56A H 1.2195 -0.0720 0.6877 0.068 Uiso 1 1 calc R . .
H56B H 1.1544 -0.0558 0.6413 0.068 Uiso 1 1 calc R . .
C57 C 1.1465(3) -0.1362(2) 0.6615(2) 0.0507(13) Uani 1 1 d . . .
C58 C 1.1489(4) -0.1734(3) 0.7010(3) 0.0689(17) Uani 1 1 d . F .
H58 H 1.1627 -0.1622 0.7359 0.083 Uiso 1 1 calc R . .
C59 C 1.1317(5) -0.2275(3) 0.6916(3) 0.0763(19) Uani 1 1 d . . .
H59 H 1.1355 -0.2528 0.7196 0.092 Uiso 1 1 calc R F .
C60 C 1.1095(4) -0.2439(3) 0.6421(3) 0.0657(16) Uani 1 1 d . F .
H60 H 1.0977 -0.2807 0.6356 0.079 Uiso 1 1 calc R . .
C61 C 1.1040(3) -0.2066(2) 0.6004(2) 0.0498(13) Uani 1 1 d . . .
C62 C 1.1268(3) -0.1538(2) 0.6103(2) 0.0486(13) Uani 1 1 d . F .
C63 C 1.2011(6) -0.1200(4) 0.5365(3) 0.102(3) Uani 1 1 d D . .
H63A H 1.1863 -0.1403 0.5041 0.123 Uiso 1 1 calc R G 1
H63B H 1.2463 -0.1404 0.5554 0.123 Uiso 1 1 calc R G 1
C64 C 1.2377(13) -0.0652(6) 0.5204(14) 0.28(3) Uani 0.60 1 d PD H 1
H64A H 1.2391 -0.0404 0.5510 0.336 Uiso 0.60 1 calc PR H 1
H64B H 1.2029 -0.0489 0.4918 0.336 Uiso 0.60 1 calc PR H 1
C65 C 1.3293(17) -0.0780(16) 0.5010(17) 0.22(3) Uani 0.60 1 d PD H 1
H65A H 1.3576 -0.0447 0.4898 0.326 Uiso 0.60 1 calc PR H 1
H65B H 1.3263 -0.1028 0.4710 0.326 Uiso 0.60 1 calc PR H 1
H65C H 1.3622 -0.0945 0.5297 0.326 Uiso 0.60 1 calc PR H 1
C66 C 1.0691(4) -0.2250(2) 0.5473(2) 0.0535(14) Uani 1 1 d . F .
H66A H 1.0664 -0.1941 0.5227 0.064 Uiso 1 1 calc R . .
H66B H 1.1082 -0.2522 0.5318 0.064 Uiso 1 1 calc R . .
C67 C 0.9808(4) -0.2487(2) 0.5540(2) 0.0494(13) Uani 1 1 d . . .
C68 C 0.9692(4) -0.3042(2) 0.5531(2) 0.0471(12) Uani 1 1 d . F .
H68 H 1.0158 -0.3269 0.5437 0.057 Uiso 1 1 calc R . .
C69 C 0.8898(3) -0.3266(2) 0.5657(2) 0.0426(11) Uani 1 1 d . . .
C70 C 0.8763(4) -0.3856(2) 0.5608(2) 0.0448(12) Uani 1 1 d . . .
C71 C 0.8227(4) -0.2944(2) 0.5837(2) 0.0475(12) Uani 1 1 d . F .
H71 H 0.7706 -0.3103 0.5956 0.057 Uiso 1 1 calc R . .
C72 C 0.8323(4) -0.2384(2) 0.5843(2) 0.0496(13) Uani 1 1 d . . .
C73 C 0.9094(4) -0.2163(2) 0.5671(2) 0.0515(13) Uani 1 1 d . F .
C74 C 0.9230(6) -0.1379(4) 0.5124(3) 0.126(3) Uani 1 1 d DU I 1
H74A H 0.9549 -0.1625 0.4888 0.151 Uiso 1 1 calc R I 1
H74B H 0.9535 -0.1030 0.5133 0.151 Uiso 1 1 calc R I 1
C75 C 0.8312(6) -0.1302(5) 0.4922(4) 0.141(3) Uani 1 1 d DU I 1
H75A H 0.7984 -0.1070 0.5168 0.169 Uiso 1 1 calc R I 1
H75B H 0.8016 -0.1653 0.4897 0.169 Uiso 1 1 calc R I 1
C76 C 0.8366(9) -0.1039(7) 0.4372(5) 0.171(5) Uani 1 1 d DU I 1
H76A H 0.8679 -0.0698 0.4400 0.256 Uiso 1 1 calc R I 1
H76B H 0.7784 -0.0971 0.4239 0.256 Uiso 1 1 calc R I 1
H76C H 0.8670 -0.1279 0.4129 0.256 Uiso 1 1 calc R I 1
C77 C 0.7595(4) -0.2033(2) 0.6074(2) 0.0555(14) Uani 1 1 d . F .
H77A H 0.7481 -0.1725 0.5836 0.067 Uiso 1 1 calc R . .
H77B H 0.7060 -0.2246 0.6103 0.067 Uiso 1 1 calc R . .
C78 C 0.7855(3) -0.1832(2) 0.6609(2) 0.0531(13) Uani 1 1 d . . .
C79 C 0.8070(4) -0.2203(3) 0.7012(3) 0.0645(16) Uani 1 1 d . F .
H79 H 0.8010 -0.2577 0.6953 0.077 Uiso 1 1 calc R . .
C80 C 0.8367(5) -0.2015(3) 0.7490(3) 0.0681(17) Uani 1 1 d . . .
H80 H 0.8485 -0.2265 0.7765 0.082 Uiso 1 1 calc R F .
C81 C 0.8497(4) -0.1481(3) 0.7580(2) 0.0600(15) Uani 1 1 d . F .
H81 H 0.8718 -0.1366 0.7912 0.072 Uiso 1 1 calc R . .
C82 C 0.8306(3) -0.1103(2) 0.7190(2) 0.0471(12) Uani 1 1 d . . .
C83 C 0.7950(3) -0.1287(2) 0.6719(2) 0.0437(12) Uani 1 1 d . F .
C84 C 0.6867(8) -0.0726(7) 0.6435(6) 0.067(4) Uani 0.60 1 d PD J 1
H84A H 0.6812 -0.0609 0.6807 0.080 Uiso 0.60 1 calc PR J 1
H84B H 0.6438 -0.1011 0.6365 0.080 Uiso 0.60 1 calc PR J 1
C85 C 0.6732(10) -0.0249(8) 0.6056(6) 0.123(7) Uani 0.60 1 d PD J 1
H85A H 0.7187 0.0021 0.6117 0.148 Uiso 0.60 1 calc PR J 1
H85B H 0.6782 -0.0375 0.5686 0.148 Uiso 0.60 1 calc PR J 1
C86 C 0.5845(13) 0.0013(13) 0.6138(14) 0.208(14) Uani 0.60 1 d PD J 1
H86A H 0.5397 -0.0226 0.6000 0.311 Uiso 0.60 1 calc PR J 1
H86B H 0.5825 0.0356 0.5949 0.311 Uiso 0.60 1 calc PR J 1
H86C H 0.5749 0.0074 0.6516 0.311 Uiso 0.60 1 calc PR J 1
C87 C 0.8512(4) -0.0521(2) 0.7283(2) 0.0561(15) Uani 1 1 d . F .
H87A H 0.8162 -0.0383 0.7580 0.067 Uiso 1 1 calc R . .
H87B H 0.8369 -0.0310 0.6963 0.067 Uiso 1 1 calc R . .
C88 C 1.3452(4) 0.0222(2) 0.9911(2) 0.0527(14) Uani 1 1 d . . .
H88 H 1.3468 0.0549 0.9718 0.063 Uiso 1 1 calc R . .
C89 C 1.3961(4) -0.0322(3) 1.0631(3) 0.0625(16) Uani 1 1 d . . .
H89A H 1.3721 -0.0232 1.0978 0.094 Uiso 1 1 calc R . .
H89B H 1.4544 -0.0465 1.0675 0.094 Uiso 1 1 calc R . .
H89C H 1.3598 -0.0593 1.0460 0.094 Uiso 1 1 calc R . .
C90 C 1.4564(4) 0.0597(2) 1.0461(2) 0.0537(14) Uani 1 1 d . . .
H90A H 1.4553 0.0882 1.0194 0.081 Uiso 1 1 calc R . .
H90B H 1.5151 0.0459 1.0497 0.081 Uiso 1 1 calc R . .
H90C H 1.4372 0.0742 1.0802 0.081 Uiso 1 1 calc R . .
C91 C 0.7321(7) 0.1421(5) 0.8326(4) 0.126(4) Uani 1 1 d . . .
H91A H 0.7156 0.1410 0.8700 0.188 Uiso 1 1 calc R . .
H91B H 0.7239 0.1785 0.8189 0.188 Uiso 1 1 calc R . .
H91C H 0.7927 0.1319 0.8290 0.188 Uiso 1 1 calc R . .
C92 C 0.7116(6) 0.0601(3) 0.7839(3) 0.077(2) Uani 1 1 d . . .
H92 H 0.7701 0.0520 0.7912 0.092 Uiso 1 1 calc R . .
C93 C 0.5923(6) 0.1194(4) 0.7961(5) 0.121(4) Uani 1 1 d . . .
H93A H 0.5696 0.1004 0.7652 0.181 Uiso 1 1 calc R . .
H93B H 0.5872 0.1582 0.7906 0.181 Uiso 1 1 calc R . .
H93C H 0.5594 0.1091 0.8276 0.181 Uiso 1 1 calc R . .
C6A C 0.6502(14) 0.2941(7) 1.1193(9) 0.086(6) Uiso 0.40 1 d PD C 2
H6A1 H 0.6010 0.3188 1.1248 0.103 Uiso 0.40 1 calc PR C 2
H6A2 H 0.6805 0.3054 1.0867 0.103 Uiso 0.40 1 calc PR C 2
C7A C 0.7120(16) 0.2980(10) 1.1667(9) 0.107(7) Uiso 0.40 1 d PD C 2
H7A1 H 0.7649 0.2767 1.1610 0.129 Uiso 0.40 1 calc PR C 2
H7A2 H 0.6841 0.2867 1.2001 0.129 Uiso 0.40 1 calc PR C 2
C8A C 0.730(2) 0.3587(10) 1.1661(17) 0.103(11) Uiso 0.40 1 d PD C 2
H8A1 H 0.7703 0.3677 1.1948 0.155 Uiso 0.40 1 calc PR C 2
H8A2 H 0.6766 0.3785 1.1709 0.155 Uiso 0.40 1 calc PR C 2
H8A3 H 0.7564 0.3686 1.1321 0.155 Uiso 0.40 1 calc PR C 2
C43A C 0.9862(16) 0.1232(9) 0.8187(9) 0.071(6) Uiso 0.40 1 d P B 2
H43A H 1.0164 0.1451 0.8432 0.085 Uiso 0.40 1 calc PR B 2
C44A C 0.984(4) 0.110(3) 0.709(2) 0.21(3) Uiso 0.40 1 d P B 2
H44D H 0.9955 0.1361 0.6807 0.317 Uiso 0.40 1 calc PR B 2
H44E H 0.9248 0.0966 0.7051 0.317 Uiso 0.40 1 calc PR B 2
H44F H 1.0242 0.0802 0.7062 0.317 Uiso 0.40 1 calc PR B 2
C45A C 1.0549(17) 0.1863(11) 0.7603(11) 0.113(8) Uiso 0.40 1 d P B 2
H45D H 1.0553 0.1957 0.7226 0.170 Uiso 0.40 1 calc PR B 2
H45E H 1.1130 0.1758 0.7712 0.170 Uiso 0.40 1 calc PR B 2
H45F H 1.0361 0.2173 0.7811 0.170 Uiso 0.40 1 calc PR B 2
C51A C 0.990(4) -0.0087(14) 0.6239(19) 0.23(3) Uiso 0.40 1 d PD F 2
H51A H 1.0493 -0.0020 0.6109 0.272 Uiso 0.40 1 calc PR F 2
H51B H 0.9733 0.0206 0.6483 0.272 Uiso 0.40 1 calc PR F 2
C52A C 0.926(3) -0.0139(13) 0.5777(15) 0.199(18) Uiso 0.40 1 d PD F 2
H52A H 0.9463 -0.0403 0.5512 0.238 Uiso 0.40 1 calc PR F 2
H52B H 0.8683 -0.0244 0.5903 0.238 Uiso 0.40 1 calc PR F 2
C53A C 0.927(3) 0.0434(14) 0.5554(17) 0.21(2) Uiso 0.40 1 d PD F 2
H53A H 0.9276 0.0693 0.5846 0.319 Uiso 0.40 1 calc PR F 2
H53B H 0.8748 0.0491 0.5340 0.319 Uiso 0.40 1 calc PR F 2
H53C H 0.9777 0.0485 0.5332 0.319 Uiso 0.40 1 calc PR F 2
C64A C 1.2741(8) -0.0826(5) 0.5536(6) 0.052(3) Uiso 0.40 1 d PD H 2
H64C H 1.2951 -0.0940 0.5888 0.063 Uiso 0.40 1 calc PR H 2
H64D H 1.2513 -0.0457 0.5570 0.063 Uiso 0.40 1 calc PR H 2
C65A C 1.350(2) -0.082(3) 0.5146(15) 0.118(12) Uiso 0.40 1 d PD H 2
H65D H 1.3947 -0.0577 0.5275 0.178 Uiso 0.40 1 calc PR H 2
H65E H 1.3301 -0.0702 0.4798 0.178 Uiso 0.40 1 calc PR H 2
H65F H 1.3739 -0.1185 0.5116 0.178 Uiso 0.40 1 calc PR H 2
C84A C 0.6991(11) -0.0582(8) 0.6364(14) 0.070(9) Uiso 0.40 1 d PD J 2
H84C H 0.7026 -0.0304 0.6085 0.084 Uiso 0.40 1 calc PR J 2
H84D H 0.6988 -0.0397 0.6711 0.084 Uiso 0.40 1 calc PR J 2
C85A C 0.6152(13) -0.0901(8) 0.6299(10) 0.100(7) Uiso 0.40 1 d PD J 2
H85C H 0.6125 -0.1198 0.6559 0.120 Uiso 0.40 1 calc PR J 2
H85D H 0.6113 -0.1055 0.5939 0.120 Uiso 0.40 1 calc PR J 2
C86A C 0.5413(18) -0.0500(11) 0.6394(14) 0.132(10) Uiso 0.40 1 d PD J 2
H86D H 0.5622 -0.0202 0.6612 0.197 Uiso 0.40 1 calc PR J 2
H86E H 0.4940 -0.0681 0.6577 0.197 Uiso 0.40 1 calc PR J 2
H86F H 0.5209 -0.0361 0.6054 0.197 Uiso 0.40 1 calc PR J 2

loop_
_atom_site_aniso_label
_atom_site_aniso_U_11
_atom_site_aniso_U_22
_atom_site_aniso_U_33
_atom_site_aniso_U_23
_atom_site_aniso_U_13
_atom_site_aniso_U_12
Cd1 0.0343(2) 0.0439(2) 0.0378(2) 0.00043(14) -0.00031(15) 0.00066(14)
Cd2 0.0410(2) 0.0403(2) 0.0382(2) 0.00112(14) -0.00249(16) 0.00147(15)
O1 0.0399(19) 0.0416(18) 0.049(2) 0.0018(16) 0.0016(16) 0.0019(16)
O2 0.052(2) 0.0449(19) 0.045(2) 0.0035(15) 0.0056(16) 0.0114(16)
O3 0.052(2) 0.065(2) 0.054(2) -0.0051(19) 0.0090(18) 0.0115(19)
O4 0.047(2) 0.0391(19) 0.072(3) -0.0092(17) 0.0009(18) 0.0010(16)
O5 0.050(2) 0.064(2) 0.060(2) -0.0170(19) 0.0003(18) -0.0163(19)
O6 0.042(2) 0.055(2) 0.055(2) -0.0034(18) -0.0063(17) -0.0013(17)
O7 0.0389(19) 0.060(2) 0.051(2) -0.0104(18) -0.0060(17) -0.0017(17)
O8 0.050(2) 0.092(3) 0.047(2) -0.027(2) 0.0073(18) -0.019(2)
O9 0.044(2) 0.049(2) 0.045(2) -0.0049(16) 0.0023(16) 0.0065(16)
O10 0.044(2) 0.058(2) 0.0384(19) -0.0009(16) -0.0004(15) 0.0012(17)
O11 0.066(3) 0.100(3) 0.042(2) -0.022(2) -0.0035(19) -0.006(2)
O12 0.070(3) 0.061(2) 0.049(2) -0.0065(19) 0.0128(19) -0.017(2)
O13 0.059(2) 0.042(2) 0.093(3) -0.012(2) -0.006(2) -0.0015(18)
O14 0.043(2) 0.0414(19) 0.063(2) -0.0015(17) -0.0104(17) 0.0067(16)
O15 0.049(2) 0.0449(19) 0.053(2) -0.0009(16) -0.0075(17) 0.0036(17)
O16 0.053(2) 0.051(2) 0.049(2) -0.0117(17) -0.0089(17) 0.0077(17)
O17 0.070(3) 0.094(3) 0.061(3) 0.027(2) 0.019(2) 0.027(3)
O21 0.042(2) 0.049(2) 0.069(3) -0.0018(18) -0.0039(18) 0.0039(18)
O22 0.090(4) 0.081(4) 0.164(6) 0.003(4) 0.003(4) -0.013(3)
N1 0.091(8) 0.078(6) 0.049(5) 0.022(5) 0.011(5) -0.003(6)
N2 0.048(3) 0.057(3) 0.047(3) 0.002(2) 0.003(2) 0.008(2)
N4 0.070(4) 0.093(4) 0.069(4) 0.013(3) -0.002(3) 0.011(3)
C1 0.034(3) 0.041(3) 0.045(3) -0.001(2) 0.000(2) -0.004(2)
C2 0.035(3) 0.036(2) 0.045(3) 0.002(2) -0.002(2) -0.002(2)
C3 0.038(3) 0.040(2) 0.042(3) 0.002(2) -0.001(2) 0.000(2)
C4 0.037(3) 0.049(3) 0.042(3) 0.000(2) -0.002(2) -0.006(2)
C5 0.032(2) 0.047(3) 0.047(3) -0.008(2) 0.002(2) -0.002(2)
C6 0.101(10) 0.058(6) 0.073(8) -0.014(7) 0.023(7) 0.003(7)
C7 0.139(14) 0.104(11) 0.113(12) -0.018(9) 0.001(10) -0.075(11)
C8 0.31(4) 0.105(15) 0.14(3) -0.043(15) -0.05(2) -0.08(2)
C9 0.035(3) 0.035(2) 0.048(3) 0.003(2) -0.002(2) -0.003(2)
C10 0.034(3) 0.041(2) 0.044(3) 0.001(2) -0.003(2) -0.004(2)
C11 0.042(3) 0.042(3) 0.058(3) 0.000(2) 0.004(2) 0.003(2)
C12 0.041(3) 0.039(3) 0.048(3) 0.007(2) -0.004(2) 0.001(2)
C13 0.041(3) 0.049(3) 0.043(3) 0.005(2) 0.003(2) 0.005(2)
C14 0.057(3) 0.050(3) 0.041(3) 0.000(2) -0.003(2) 0.001(3)
C15 0.041(3) 0.043(3) 0.051(3) 0.004(2) -0.010(2) -0.005(2)
C16 0.039(3) 0.040(3) 0.054(3) 0.004(2) -0.004(2) 0.005(2)
C17 0.041(3) 0.040(3) 0.055(3) -0.003(2) -0.006(2) 0.006(2)
C18 0.082(5) 0.036(3) 0.109(6) -0.002(3) -0.007(4) 0.007(3)
C19 0.121(7) 0.060(4) 0.141(8) -0.017(5) -0.023(6) 0.021(5)
C20 0.158(10) 0.053(4) 0.204(13) -0.016(6) -0.035(9) 0.018(6)
C21 0.036(3) 0.057(3) 0.065(4) -0.010(3) 0.001(2) 0.005(2)
C22 0.029(2) 0.055(3) 0.052(3) -0.009(2) 0.007(2) 0.005(2)
C23 0.033(3) 0.061(3) 0.047(3) -0.012(3) -0.002(2) 0.003(2)
C24 0.031(2) 0.053(3) 0.038(3) -0.011(2) 0.003(2) 0.001(2)
C25 0.028(2) 0.056(3) 0.045(3) -0.013(3) 0.002(2) 0.003(2)
C26 0.034(3) 0.061(3) 0.042(3) -0.006(2) 0.008(2) -0.002(2)
C27 0.026(2) 0.069(3) 0.039(3) -0.008(2) 0.004(2) -0.005(2)
C28 0.033(3) 0.065(3) 0.050(3) -0.022(3) 0.008(2) -0.004(2)
C29 0.077(4) 0.079(4) 0.107(5) -0.037(4) -0.014(4) -0.001(4)
C30 0.102(5) 0.080(4) 0.140(6) -0.039(4) -0.034(5) -0.004(4)
C31 0.146(9) 0.103(7) 0.236(11) -0.085(7) -0.048(9) 0.003(6)
C32 0.045(3) 0.087(4) 0.038(3) -0.009(3) 0.007(2) -0.016(3)
C33 0.044(3) 0.086(4) 0.031(3) 0.004(3) -0.005(2) -0.012(3)
C34 0.046(3) 0.074(4) 0.053(3) 0.016(3) -0.009(3) -0.015(3)
C35 0.050(3) 0.059(3) 0.076(4) 0.017(3) -0.003(3) -0.007(3)
C36 0.040(3) 0.066(4) 0.067(4) 0.010(3) -0.004(3) 0.000(3)
C37 0.044(3) 0.063(3) 0.033(3) 0.007(2) -0.009(2) -0.010(3)
C38 0.045(3) 0.074(4) 0.030(3) 0.000(2) -0.007(2) -0.012(3)
C39 0.234(11) 0.208(10) 0.066(5) -0.034(6) -0.024(6) -0.104(9)
C40 0.236(10) 0.214(10) 0.085(6) -0.010(6) -0.031(6) -0.085(8)
C41 0.177(10) 0.172(9) 0.062(5) -0.027(6) -0.023(6) 0.003(8)
C42 0.036(3) 0.063(3) 0.040(3) 0.000(2) -0.001(2) -0.014(2)
C43 0.069(8) 0.087(8) 0.058(7) 0.003(6) -0.004(6) -0.017(7)
C44 0.089(11) 0.162(17) 0.077(11) 0.051(12) 0.001(9) 0.004(11)
C45 0.096(11) 0.160(16) 0.099(11) 0.020(10) 0.050(9) 0.016(10)
C46 0.046(3) 0.040(3) 0.039(3) -0.002(2) -0.002(2) 0.002(2)
C47 0.052(3) 0.051(3) 0.039(3) -0.006(2) 0.000(2) -0.001(3)
C48 0.045(3) 0.053(3) 0.040(3) -0.007(2) 0.003(2) 0.009(2)
C49 0.051(3) 0.053(3) 0.048(3) -0.013(2) -0.004(2) 0.008(3)
C50 0.059(4) 0.063(4) 0.040(3) -0.017(2) -0.003(3) -0.008(3)
C54 0.055(3) 0.055(3) 0.044(3) -0.009(2) 0.005(3) -0.007(3)
C55 0.045(3) 0.053(3) 0.049(3) -0.010(2) 0.000(2) -0.003(2)
C56 0.050(3) 0.075(4) 0.045(3) -0.008(3) 0.009(3) -0.021(3)
C57 0.038(3) 0.069(4) 0.045(3) -0.013(3) 0.003(2) -0.002(3)
C58 0.069(4) 0.081(5) 0.057(4) -0.001(3) -0.007(3) 0.000(4)
C59 0.091(5) 0.065(4) 0.073(5) 0.013(3) -0.010(4) 0.004(4)
C60 0.063(4) 0.066(4) 0.068(4) -0.005(3) -0.014(3) 0.002(3)
C61 0.036(3) 0.061(3) 0.053(3) -0.002(3) 0.005(2) 0.004(2)
C62 0.031(3) 0.059(3) 0.056(3) -0.010(3) 0.012(2) -0.003(2)
C63 0.105(7) 0.121(7) 0.080(5) 0.004(5) 0.036(5) -0.029(6)
C64 0.091(16) 0.53(8) 0.22(3) 0.13(4) 0.063(19) -0.01(3)
C65 0.15(3) 0.124(19) 0.38(6) -0.05(3) 0.19(4) -0.04(2)
C66 0.050(3) 0.054(3) 0.057(3) -0.016(3) 0.006(3) -0.006(3)
C67 0.053(3) 0.048(3) 0.047(3) -0.009(2) -0.002(2) 0.000(3)
C68 0.053(3) 0.049(3) 0.040(3) -0.005(2) -0.006(2) 0.009(2)
C69 0.042(3) 0.043(3) 0.043(3) -0.006(2) -0.011(2) 0.000(2)
C70 0.047(3) 0.045(3) 0.042(3) 0.001(2) -0.012(2) 0.005(3)
C71 0.046(3) 0.043(3) 0.054(3) -0.008(2) -0.014(2) 0.002(2)
C72 0.048(3) 0.047(3) 0.054(3) -0.013(2) -0.015(2) 0.004(2)
C73 0.056(3) 0.039(3) 0.059(3) -0.006(2) -0.012(3) 0.005(3)
C74 0.117(7) 0.094(6) 0.165(8) 0.034(6) -0.013(6) 0.012(5)
C75 0.117(7) 0.135(7) 0.171(8) 0.030(6) -0.002(6) 0.016(6)
C76 0.145(9) 0.202(11) 0.165(10) 0.077(9) -0.015(8) 0.019(9)
C77 0.050(3) 0.049(3) 0.067(4) -0.016(3) -0.017(3) 0.006(3)
C78 0.039(3) 0.056(3) 0.065(4) -0.009(3) -0.003(3) 0.004(2)
C79 0.060(4) 0.056(3) 0.078(4) 0.001(3) -0.004(3) -0.009(3)
C80 0.074(4) 0.074(4) 0.055(4) 0.015(3) 0.001(3) 0.004(3)
C81 0.055(3) 0.079(4) 0.047(3) -0.008(3) 0.006(3) 0.000(3)
C82 0.035(3) 0.067(3) 0.039(3) -0.011(2) 0.006(2) 0.005(2)
C83 0.034(3) 0.050(3) 0.047(3) -0.008(2) 0.001(2) 0.009(2)
C84 0.046(7) 0.081(9) 0.074(9) 0.017(8) 0.003(6) 0.031(7)
C85 0.110(12) 0.186(17) 0.072(9) 0.024(10) 0.003(8) 0.091(13)
C86 0.14(2) 0.23(3) 0.26(4) 0.04(3) -0.04(2) 0.11(2)
C87 0.054(3) 0.065(4) 0.049(3) -0.026(3) -0.006(3) 0.014(3)
C88 0.048(3) 0.055(3) 0.056(3) 0.005(3) 0.007(3) 0.013(3)
C89 0.064(4) 0.064(4) 0.059(4) 0.014(3) 0.000(3) 0.010(3)
C90 0.049(3) 0.061(3) 0.050(3) -0.004(3) 0.000(3) 0.007(3)
C91 0.120(8) 0.161(10) 0.095(7) -0.045(7) -0.043(6) 0.034(7)
C92 0.072(5) 0.078(5) 0.081(5) 0.013(4) 0.011(4) 0.012(4)
C93 0.069(5) 0.119(7) 0.174(10) -0.024(7) -0.024(6) 0.038(5)

loop_
_atom_type_symbol
_atom_type_description
_atom_type_scat_dispersion_real
_atom_type_scat_dispersion_imag
_atom_type_scat_source
C C 0.0033 0.0016 'International Tables Vol C Tables 4.2.6.8 and 6.1.1.4'
H H 0.0000 0.0000 'International Tables Vol C Tables 4.2.6.8 and 6.1.1.4'
O O 0.0106 0.0060 'International Tables Vol C Tables 4.2.6.8 and 6.1.1.4'
Cd Cd -0.8075 1.2024 'International Tables Vol C Tables 4.2.6.8 and 6.1.1.4'
N N 0.0061 0.0033 'International Tables Vol C Tables 4.2.6.8 and 6.1.1.4'

loop_
_geom_angle_atom_site_label_1
_geom_angle_atom_site_label_2
_geom_angle_atom_site_label_3
_geom_angle
_geom_angle_site_symmetry_1
_geom_angle_site_symmetry_3
O6 Cd1 O17 90.93(18) 3_657 .
O6 Cd1 O14 166.63(13) 3_657 2_756
O17 Cd1 O14 91.34(17) . 2_756
O6 Cd1 O9 91.37(13) 3_657 .
O17 Cd1 O9 90.73(15) . .
O14 Cd1 O9 75.43(13) 2_756 .
O6 Cd1 O2 94.09(14) 3_657 .
O17 Cd1 O2 88.10(15) . .
O14 Cd1 O2 99.15(13) 2_756 .
O9 Cd1 O2 174.43(13) . .
O6 Cd1 O1 102.53(13) 3_657 .
O17 Cd1 O1 140.86(15) . .
O14 Cd1 O1 83.82(13) 2_756 .
O9 Cd1 O1 124.92(12) . .
O2 Cd1 O1 54.77(12) . .
O21 Cd2 O1 84.97(13) . 3_757
O21 Cd2 O10 94.37(14) . .
O1 Cd2 O10 99.66(13) 3_757 .
O21 Cd2 O7 86.22(14) . 1_655
O1 Cd2 O7 81.51(13) 3_757 1_655
O10 Cd2 O7 178.73(14) . 1_655
O21 Cd2 O15 89.06(14) . 2_756
O1 Cd2 O15 168.64(13) 3_757 2_756
O10 Cd2 O15 90.41(13) . 2_756
O7 Cd2 O15 88.47(13) 1_655 2_756
O21 Cd2 O14 140.43(13) . 2_756
O1 Cd2 O14 127.34(12) 3_757 2_756
O10 Cd2 O14 100.63(13) . 2_756
O7 Cd2 O14 78.22(13) 1_655 2_756
O15 Cd2 O14 54.75(13) 2_756 2_756
O21 Cd2 O9 144.28(13) . .
O1 Cd2 O9 84.76(12) 3_757 .
O10 Cd2 O9 54.06(12) . .
O7 Cd2 O9 125.73(12) 1_655 .
O15 Cd2 O9 105.57(12) 2_756 .
O14 Cd2 O9 69.57(12) 2_756 .
O21 Cd2 C70 114.44(15) . 2_756
O1 Cd2 C70 153.04(14) 3_757 2_756
O10 Cd2 C70 97.36(14) . 2_756
O7 Cd2 C70 81.36(15) 1_655 2_756
O15 Cd2 C70 27.10(14) 2_756 2_756
O14 Cd2 C70 27.70(14) 2_756 2_756
O9 Cd2 C70 88.52(13) . 2_756
C1 O1 Cd2 136.8(3) . 3_757
C1 O1 Cd1 88.6(3) . .
Cd2 O1 Cd1 106.03(13) 3_757 .
C1 O2 Cd1 95.5(3) . .
C5 O3 C6 114.8(6) . .
C5 O3 C6A 112.5(10) . .
C6 O3 C6A 34.8(8) . .
C17 O4 C18 111.9(5) . .
C28 O5 C29 112.9(4) . .
C25 O6 Cd1 101.8(3) . 3_657
C25 O7 Cd2 139.9(3) . 1_455
C38 O8 C39 107.8(7) . .
C46 O9 Cd1 135.8(3) . .
C46 O9 Cd2 87.0(3) . .
Cd1 O9 Cd2 102.52(13) . .
C46 O10 Cd2 97.5(3) . .
C50 O11 C51A 105.5(16) . .
C50 O11 C51 113.1(9) . .
C51A O11 C51 14(3) . .
C62 O12 C63 114.0(6) . .
C73 O13 C74 112.0(6) . .
C70 O14 Cd1 144.4(3) . 2_746
C70 O14 Cd2 91.0(3) . 2_746
Cd1 O14 Cd2 106.80(14) 2_746 2_746
C70 O15 Cd2 92.9(3) . 2_746
C83 O16 C84A 124.0(14) . .
C83 O16 C84 109.4(7) . .
C84A O16 C84 18.0(12) . .
C43A O17 C43 39.8(12) . .
C43A O17 Cd1 143.8(14) . .
C43 O17 Cd1 127.2(7) . .
C88 O21 Cd2 122.8(3) . .
C43 N1 C44 121.4(12) . .
C43 N1 C45 118.7(13) . .
C44 N1 C45 118.6(12) . .
C88 N2 C90 121.4(5) . .
C88 N2 C89 120.0(5) . .
C90 N2 C89 118.1(5) . .
C92 N4 C93 120.7(8) . .
C92 N4 C91 121.8(7) . .
C93 N4 C91 117.5(8) . .
C43A N1A C45A 117(2) . .
C43A N1A C44A 133(3) . .
C45A N1A C44A 106(3) . .
O2 C1 O1 120.8(4) . .
O2 C1 C2 118.4(4) . .
O1 C1 C2 120.8(4) . .
C10 C2 C3 118.6(4) . .
C10 C2 C1 120.5(4) . .
C3 C2 C1 120.9(4) . .
C4 C3 C2 121.1(5) . .
C4 C3 H3 119.4 . .
C2 C3 H3 119.4 . .
C3 C4 C5 118.7(5) . .
C3 C4 C42 119.4(5) . .
C5 C4 C42 121.8(5) . .
O3 C5 C9 119.8(5) . .
O3 C5 C4 119.4(5) . .
C9 C5 C4 120.7(4) . .
O3 C6 C7 110.5(9) . .
O3 C6 H6A 109.5 . .
C7 C6 H6A 109.5 . .
O3 C6 H6B 109.5 . .
C7 C6 H6B 109.5 . .
H6A C6 H6B 108.1 . .
C6 C7 C8 113.0(16) . .
C6 C7 H7A 109.0 . .
C8 C7 H7A 109.0 . .
C6 C7 H7B 109.0 . .
C8 C7 H7B 109.0 . .
H7A C7 H7B 107.8 . .
C7 C8 H8A 109.5 . .
C7 C8 H8B 109.5 . .
H8A C8 H8B 109.5 . .
C7 C8 H8C 109.5 . .
H8A C8 H8C 109.5 . .
H8B C8 H8C 109.5 . .
C10 C9 C5 119.0(5) . .
C10 C9 C11 119.8(5) . .
C5 C9 C11 121.1(4) . .
C9 C10 C2 121.8(5) . .
C9 C10 H10 119.1 . .
C2 C10 H10 119.1 . .
C12 C11 C9 110.0(4) . .
C12 C11 H11A 109.7 . .
C9 C11 H11A 109.7 . .
C12 C11 H11B 109.7 . .
C9 C11 H11B 109.7 . .
H11A C11 H11B 108.2 . .
C13 C12 C17 118.6(5) . .
C13 C12 C11 120.4(5) . .
C17 C12 C11 120.9(5) . .
C12 C13 C14 121.8(5) . .
C12 C13 H13 119.1 . .
C14 C13 H13 119.1 . .
C15 C14 C13 118.8(5) . .
C15 C14 H14 120.6 . .
C13 C14 H14 120.6 . .
C14 C15 C16 121.8(5) . .
C14 C15 H15 119.1 . .
C16 C15 H15 119.1 . .
C15 C16 C17 117.6(5) . .
C15 C16 C21 119.8(5) . .
C17 C16 C21 122.5(5) . .
O4 C17 C16 119.6(5) . .
O4 C17 C12 119.5(5) . .
C16 C17 C12 120.9(5) . .
O4 C18 C19 109.0(7) . .
O4 C18 H18A 109.9 . .
C19 C18 H18A 109.9 . .
O4 C18 H18B 109.9 . .
C19 C18 H18B 109.9 . .
H18A C18 H18B 108.3 . .
C18 C19 C20 112.6(9) . .
C18 C19 H19A 109.1 . .
C20 C19 H19A 109.1 . .
C18 C19 H19B 109.1 . .
C20 C19 H19B 109.1 . .
H19A C19 H19B 107.8 . .
C19 C20 H20A 109.5 . .
C19 C20 H20B 109.5 . .
H20A C20 H20B 109.5 . .
C19 C20 H20C 109.5 . .
H20A C20 H20C 109.5 . .
H20B C20 H20C 109.5 . .
C22 C21 C16 110.8(4) . .
C22 C21 H21A 109.5 . .
C16 C21 H21A 109.5 . .
C22 C21 H21B 109.5 . .
C16 C21 H21B 109.5 . .
H21A C21 H21B 108.1 . .
C23 C22 C28 116.9(5) . .
C23 C22 C21 122.3(5) . .
C28 C22 C21 120.8(5) . .
C24 C23 C22 122.2(5) . .
C24 C23 H23 118.9 . .
C22 C23 H23 118.9 . .
C23 C24 C26 119.1(5) . .
C23 C24 C25 120.9(5) . .
C26 C24 C25 120.0(5) . .
O6 C25 O7 122.4(5) . .
O6 C25 C24 118.0(5) . .
O7 C25 C24 119.5(5) . .
C27 C26 C24 121.9(5) . .
C27 C26 H26 119.0 . .
C24 C26 H26 119.0 . .
C26 C27 C28 118.1(5) . .
C26 C27 C32 121.1(5) . .
C28 C27 C32 120.7(5) . .
O5 C28 C27 119.9(5) . .
O5 C28 C22 118.2(5) . .
C27 C28 C22 121.8(5) . .
O5 C29 C30 107.6(6) . .
O5 C29 H29A 110.2 . .
C30 C29 H29A 110.2 . .
O5 C29 H29B 110.2 . .
C30 C29 H29B 110.2 . .
H29A C29 H29B 108.5 . .
C31 C30 C29 107.9(7) . .
C31 C30 H30A 110.1 . .
C29 C30 H30A 110.1 . .
C31 C30 H30B 110.1 . .
C29 C30 H30B 110.1 . .
H30A C30 H30B 108.4 . .
C27 C32 C33 109.9(4) . .
C27 C32 H32A 109.7 . .
C33 C32 H32A 109.7 . .
C27 C32 H32B 109.7 . .
C33 C32 H32B 109.7 . .
H32A C32 H32B 108.2 . .
C34 C33 C38 119.2(6) . .
C34 C33 C32 119.6(5) . .
C38 C33 C32 120.9(6) . .
C33 C34 C35 121.5(6) . .
C33 C34 H34 119.3 . .
C35 C34 H34 119.3 . .
C34 C35 C36 119.3(6) . .
C34 C35 H35 120.3 . .
C36 C35 H35 120.3 . .
C37 C36 C35 119.5(6) . .
C37 C36 H36 120.2 . .
C35 C36 H36 120.2 . .
C36 C37 C38 120.0(5) . .
C36 C37 C42 117.8(5) . .
C38 C37 C42 122.1(5) . .
O8 C38 C37 120.1(5) . .
O8 C38 C33 120.1(5) . .
C37 C38 C33 119.8(6) . .
C40 C39 O8 118.1(9) . .
C40 C39 H39A 107.8 . .
O8 C39 H39A 107.8 . .
C40 C39 H39B 107.8 . .
O8 C39 H39B 107.8 . .
H39A C39 H39B 107.1 . .
C39 C40 C41 112.7(11) . .
C39 C40 H40A 109.0 . .
C41 C40 H40A 109.0 . .
C39 C40 H40B 109.0 . .
C41 C40 H40B 109.0 . .
H40A C40 H40B 107.8 . .
C40 C41 H41A 109.5 . .
C40 C41 H41B 109.5 . .
H41A C41 H41B 109.5 . .
C40 C41 H41C 109.5 . .
H41A C41 H41C 109.5 . .
H41B C41 H41C 109.5 . .
C4 C42 C37 111.2(4) . .
C4 C42 H42A 109.4 . .
C37 C42 H42A 109.4 . .
C4 C42 H42B 109.4 . .
C37 C42 H42B 109.4 . .
H42A C42 H42B 108.0 . .
O17 C43 N1 121.6(12) . .
O17 C43 H43 119.2 . .
N1 C43 H43 119.2 . .
N1 C44 H44A 109.5 . .
N1 C44 H44B 109.5 . .
H44A C44 H44B 109.5 . .
N1 C44 H44C 109.5 . .
H44A C44 H44C 109.5 . .
H44B C44 H44C 109.5 . .
N1 C45 H45A 109.5 . .
N1 C45 H45B 109.5 . .
H45A C45 H45B 109.5 . .
N1 C45 H45C 109.5 . .
H45A C45 H45C 109.5 . .
H45B C45 H45C 109.5 . .
O10 C46 O9 121.3(5) . .
O10 C46 C47 118.9(5) . .
O9 C46 C47 119.8(5) . .
C48 C47 C55 119.3(5) . .
C48 C47 C46 120.7(5) . .
C55 C47 C46 120.1(5) . .
C47 C48 C49 121.1(5) . .
C47 C48 H48 119.5 . .
C49 C48 H48 119.5 . .
C48 C49 C50 118.5(5) . .
C48 C49 C87 120.3(5) . .
C50 C49 C87 121.1(5) . .
O11 C50 C54 119.5(5) . .
O11 C50 C49 118.7(5) . .
C54 C50 C49 121.8(5) . .
O11 C51 C52 106.6(16) . .
O11 C51 H51C 110.4 . .
C52 C51 H51C 110.4 . .
O11 C51 H51D 110.4 . .
C52 C51 H51D 110.4 . .
H51C C51 H51D 108.6 . .
C53 C52 C51 115(2) . .
C53 C52 H52C 108.5 . .
C51 C52 H52C 108.5 . .
C53 C52 H52D 108.5 . .
C51 C52 H52D 108.5 . .
H52C C52 H52D 107.5 . .
C50 C54 C55 118.3(5) . .
C50 C54 C56 120.1(5) . .
C55 C54 C56 121.3(5) . .
C54 C55 C47 120.8(5) . .
C54 C55 H55 119.6 . .
C47 C55 H55 119.6 . .
C54 C56 C57 110.9(4) . .
C54 C56 H56A 109.4 . .
C57 C56 H56A 109.4 . .
C54 C56 H56B 109.4 . .
C57 C56 H56B 109.4 . .
H56A C56 H56B 108.0 . .
C58 C57 C62 118.1(6) . .
C58 C57 C56 120.1(5) . .
C62 C57 C56 121.7(5) . .
C57 C58 C59 121.8(6) . .
C57 C58 H58 119.1 . .
C59 C58 H58 119.1 . .
C60 C59 C58 119.7(6) . .
C60 C59 H59 120.1 . .
C58 C59 H59 120.1 . .
C59 C60 C61 120.4(6) . .
C59 C60 H60 119.8 . .
C61 C60 H60 119.8 . .
C62 C61 C60 118.5(6) . .
C62 C61 C66 122.4(5) . .
C60 C61 C66 119.0(5) . .
O12 C62 C61 119.5(5) . .
O12 C62 C57 119.2(5) . .
C61 C62 C57 121.2(5) . .
O12 C63 C64A 114.0(8) . .
O12 C63 C64 114.4(9) . .
C64A C63 C64 42.1(13) . .
O12 C63 H63A 108.7 . .
C64A C63 H63A 135.7 . .
C64 C63 H63A 108.7 . .
O12 C63 H63B 108.7 . .
C64A C63 H63B 69.4 . .
C64 C63 H63B 108.7 . .
H63A C63 H63B 107.6 . .
C63 C64 C65 104.1(15) . .
C63 C64 H64A 110.9 . .
C65 C64 H64A 110.9 . .
C63 C64 H64B 110.9 . .
C65 C64 H64B 110.9 . .
H64A C64 H64B 108.9 . .
C64 C65 H65A 109.5 . .
C64 C65 H65B 109.5 . .
H65A C65 H65B 109.5 . .
C64 C65 H65C 109.5 . .
H65A C65 H65C 109.5 . .
H65B C65 H65C 109.5 . .
C67 C66 C61 110.1(4) . .
C67 C66 H66A 109.6 . .
C61 C66 H66A 109.6 . .
C67 C66 H66B 109.6 . .
C61 C66 H66B 109.6 . .
H66A C66 H66B 108.2 . .
C68 C67 C73 117.9(5) . .
C68 C67 C66 120.3(5) . .
C73 C67 C66 121.4(5) . .
C69 C68 C67 120.6(5) . .
C69 C68 H68 119.7 . .
C67 C68 H68 119.7 . .
C68 C69 C71 120.6(5) . .
C68 C69 C70 120.1(5) . .
C71 C69 C70 119.3(5) . .
O15 C70 O14 121.1(5) . .
O15 C70 C69 119.3(5) . .
O14 C70 C69 119.6(5) . .
O15 C70 Cd2 60.0(3) . 2_746
O14 C70 Cd2 61.3(3) . 2_746
C69 C70 Cd2 174.8(4) . 2_746
C69 C71 C72 119.8(5) . .
C69 C71 H71 120.1 . .
C72 C71 H71 120.1 . .
C73 C72 C71 118.8(5) . .
C73 C72 C77 121.8(5) . .
C71 C72 C77 119.3(5) . .
O13 C73 C72 118.2(5) . .
O13 C73 C67 119.7(5) . .
C72 C73 C67 121.8(5) . .
O13 C74 C75 108.1(7) . .
O13 C74 H74A 110.1 . .
C75 C74 H74A 110.1 . .
O13 C74 H74B 110.1 . .
C75 C74 H74B 110.1 . .
H74A C74 H74B 108.4 . .
C74 C75 C76 107.7(8) . .
C74 C75 H75A 110.2 . .
C76 C75 H75A 110.2 . .
C74 C75 H75B 110.2 . .
C76 C75 H75B 110.2 . .
H75A C75 H75B 108.5 . .
C78 C77 C72 109.3(4) . .
C78 C77 H77A 109.8 . .
C72 C77 H77A 109.8 . .
C78 C77 H77B 109.8 . .
C72 C77 H77B 109.8 . .
H77A C77 H77B 108.3 . .
C83 C78 C79 117.9(5) . .
C83 C78 C77 122.3(5) . .
C79 C78 C77 119.7(5) . .
C80 C79 C78 119.3(6) . .
C80 C79 H79 120.3 . .
C78 C79 H79 120.3 . .
C81 C80 C79 121.8(6) . .
C81 C80 H80 119.1 . .
C79 C80 H80 119.1 . .
C80 C81 C82 120.6(6) . .
C80 C81 H81 119.7 . .
C82 C81 H81 119.7 . .
C83 C82 C81 117.8(5) . .
C83 C82 C87 122.5(5) . .
C81 C82 C87 119.7(5) . .
O16 C83 C82 119.3(5) . .
O16 C83 C78 118.4(5) . .
C82 C83 C78 122.3(5) . .
O16 C84 C85 105.8(9) . .
O16 C84 H84A 110.6 . .
C85 C84 H84A 110.6 . .
O16 C84 H84B 110.6 . .
C85 C84 H84B 110.6 . .
H84A C84 H84B 108.7 . .
C86 C85 C84 111.5(13) . .
C86 C85 H85A 109.3 . .
C84 C85 H85A 109.3 . .
C86 C85 H85B 109.3 . .
C84 C85 H85B 109.3 . .
H85A C85 H85B 108.0 . .
C82 C87 C49 109.8(5) . .
C82 C87 H87A 109.7 . .
C49 C87 H87A 109.7 . .
C82 C87 H87B 109.7 . .
C49 C87 H87B 109.7 . .
H87A C87 H87B 108.2 . .
O21 C88 N2 124.1(5) . .
O21 C88 H88 117.9 . .
N2 C88 H88 117.9 . .
N2 C89 H89A 109.5 . .
N2 C89 H89B 109.5 . .
H89A C89 H89B 109.5 . .
N2 C89 H89C 109.5 . .
H89A C89 H89C 109.5 . .
H89B C89 H89C 109.5 . .
N2 C90 H90A 109.5 . .
N2 C90 H90B 109.5 . .
H90A C90 H90B 109.5 . .
N2 C90 H90C 109.5 . .
H90A C90 H90C 109.5 . .
H90B C90 H90C 109.5 . .
N4 C91 H91A 109.5 . .
N4 C91 H91B 109.5 . .
H91A C91 H91B 109.5 . .
N4 C91 H91C 109.5 . .
H91A C91 H91C 109.5 . .
H91B C91 H91C 109.5 . .
O22 C92 N4 125.0(8) . .
O22 C92 H92 117.5 . .
N4 C92 H92 117.5 . .
N4 C93 H93A 109.5 . .
N4 C93 H93B 109.5 . .
H93A C93 H93B 109.5 . .
N4 C93 H93C 109.5 . .
H93A C93 H93C 109.5 . .
H93B C93 H93C 109.5 . .
O3 C6A C7A 110.9(16) . .
O3 C6A H6A1 109.5 . .
C7A C6A H6A1 109.5 . .
O3 C6A H6A2 109.5 . .
C7A C6A H6A2 109.5 . .
H6A1 C6A H6A2 108.0 . .
C6A C7A C8A 99.8(19) . .
C6A C7A H7A1 111.8 . .
C8A C7A H7A1 111.8 . .
C6A C7A H7A2 111.8 . .
C8A C7A H7A2 111.8 . .
H7A1 C7A H7A2 109.5 . .
C7A C8A H8A1 109.5 . .
C7A C8A H8A2 109.5 . .
H8A1 C8A H8A2 109.5 . .
C7A C8A H8A3 109.5 . .
H8A1 C8A H8A3 109.5 . .
H8A2 C8A H8A3 109.5 . .
O17 C43A N1A 135(2) . .
O17 C43A H43A 112.3 . .
N1A C43A H43A 112.3 . .
N1A C44A H44D 109.5 . .
N1A C44A H44E 109.5 . .
H44D C44A H44E 109.5 . .
N1A C44A H44F 109.5 . .
H44D C44A H44F 109.5 . .
H44E C44A H44F 109.5 . .
N1A C45A H45D 109.5 . .
N1A C45A H45E 109.5 . .
H45D C45A H45E 109.5 . .
N1A C45A H45F 109.5 . .
H45D C45A H45F 109.5 . .
H45E C45A H45F 109.5 . .
O11 C51A C52A 102.7(15) . .
O11 C51A H51A 111.2 . .
C52A C51A H51A 111.2 . .
O11 C51A H51B 111.2 . .
C52A C51A H51B 111.2 . .
H51A C51A H51B 109.1 . .
C53A C52A C51A 101.4(12) . .
C53A C52A H52A 111.5 . .
C51A C52A H52A 111.5 . .
C53A C52A H52B 111.5 . .
C51A C52A H52B 111.5 . .
H52A C52A H52B 109.3 . .
C52A C53A H53A 109.5 . .
C52A C53A H53B 109.5 . .
H53A C53A H53B 109.5 . .
C52A C53A H53C 109.5 . .
H53A C53A H53C 109.5 . .
H53B C53A H53C 109.5 . .
C63 C64A C65A 113(2) . .
C63 C64A H64C 109.0 . .
C65A C64A H64C 109.0 . .
C63 C64A H64D 109.0 . .
C65A C64A H64D 109.0 . .
H64C C64A H64D 107.8 . .
C64A C65A H65D 109.5 . .
C64A C65A H65E 109.5 . .
H65D C65A H65E 109.5 . .
C64A C65A H65F 109.5 . .
H65D C65A H65F 109.5 . .
H65E C65A H65F 109.5 . .
O16 C84A C85A 111.5(15) . .
O16 C84A H84C 109.3 . .
C85A C84A H84C 109.3 . .
O16 C84A H84D 109.3 . .
C85A C84A H84D 109.3 . .
H84C C84A H84D 108.0 . .
C84A C85A C86A 106.2(18) . .
C84A C85A H85C 110.5 . .
C86A C85A H85C 110.5 . .
C84A C85A H85D 110.5 . .
C86A C85A H85D 110.5 . .
H85C C85A H85D 108.7 . .
C85A C86A H86D 109.5 . .
C85A C86A H86E 109.5 . .
H86D C86A H86E 109.5 . .
C85A C86A H86F 109.5 . .
H86D C86A H86F 109.5 . .
H86E C86A H86F 109.5 . .

loop_
_geom_bond_atom_site_label_1
_geom_bond_atom_site_label_2
_geom_bond_distance
_geom_bond_site_symmetry_2
Cd1 O6 2.259(4) 3_657
Cd1 O17 2.285(4) .
Cd1 O14 2.294(4) 2_756
Cd1 O9 2.307(3) .
Cd1 O2 2.319(3) .
Cd1 O1 2.456(3) .
Cd2 O21 2.259(4) .
Cd2 O1 2.270(3) 3_757
Cd2 O10 2.311(3) .
Cd2 O7 2.317(4) 1_655
Cd2 O15 2.377(4) 2_756
Cd2 O14 2.405(4) 2_756
Cd2 O9 2.527(4) .
Cd2 C70 2.742(5) 2_756
O1 C1 1.276(6) .
O1 Cd2 2.270(3) 3_757
O2 C1 1.254(6) .
O3 C5 1.374(6) .
O3 C6 1.461(12) .
O3 C6A 1.470(17) .
O4 C17 1.384(6) .
O4 C18 1.438(7) .
O5 C28 1.372(7) .
O5 C29 1.410(8) .
O6 C25 1.260(7) .
O6 Cd1 2.259(4) 3_657
O7 C25 1.260(6) .
O7 Cd2 2.317(4) 1_455
O8 C38 1.363(7) .
O8 C39 1.516(5) .
O9 C46 1.277(6) .
O10 C46 1.255(6) .
O11 C50 1.378(7) .
O11 C51A 1.52(2) .
O11 C51 1.534(15) .
O12 C62 1.376(7) .
O12 C63 1.425(9) .
O13 C73 1.372(7) .
O13 C74 1.524(5) .
O14 C70 1.275(6) .
O14 Cd1 2.294(3) 2_746
O14 Cd2 2.405(4) 2_746
O15 C70 1.250(7) .
O15 Cd2 2.377(4) 2_746
O16 C83 1.387(7) .
O16 C84A 1.415(16) .
O16 C84 1.435(10) .
O17 C43A 0.99(2) .
O17 C43 1.282(14) .
O21 C88 1.261(7) .
O22 C92 1.224(10) .
N1 C43 1.340(14) .
N1 C44 1.46(2) .
N1 C45 1.517(18) .
N2 C88 1.301(8) .
N2 C90 1.458(8) .
N2 C89 1.472(8) .
N4 C92 1.332(10) .
N4 C93 1.420(10) .
N4 C91 1.421(12) .
N1A C43A 1.33(3) .
N1A C45A 1.49(3) .
N1A C44A 1.71(6) .
C1 C2 1.487(7) .
C2 C10 1.385(7) .
C2 C3 1.402(7) .
C3 C4 1.385(7) .
C3 H3 0.9500 .
C4 C5 1.408(7) .
C4 C42 1.524(7) .
C5 C9 1.392(7) .
C6 C7 1.537(5) .
C6 H6A 0.9900 .
C6 H6B 0.9900 .
C7 C8 1.540(5) .
C7 H7A 0.9900 .
C7 H7B 0.9900 .
C8 H8A 0.9800 .
C8 H8B 0.9800 .
C8 H8C 0.9800 .
C9 C10 1.379(7) .
C9 C11 1.531(7) .
C10 H10 0.9500 .
C11 C12 1.522(7) .
C11 H11A 0.9900 .
C11 H11B 0.9900 .
C12 C13 1.370(7) .
C12 C17 1.400(8) .
C13 C14 1.386(8) .
C13 H13 0.9500 .
C14 C15 1.374(8) .
C14 H14 0.9500 .
C15 C16 1.397(7) .
C15 H15 0.9500 .
C16 C17 1.399(7) .
C16 C21 1.528(7) .
C18 C19 1.496(11) .
C18 H18A 0.9900 .
C18 H18B 0.9900 .
C19 C20 1.498(13) .
C19 H19A 0.9900 .
C19 H19B 0.9900 .
C20 H20A 0.9800 .
C20 H20B 0.9800 .
C20 H20C 0.9800 .
C21 C22 1.502(8) .
C21 H21A 0.9900 .
C21 H21B 0.9900 .
C22 C23 1.395(8) .
C22 C28 1.410(8) .
C23 C24 1.380(8) .
C23 H23 0.9500 .
C24 C26 1.382(7) .
C24 C25 1.499(7) .
C26 C27 1.377(8) .
C26 H26 0.9500 .
C27 C28 1.406(8) .
C27 C32 1.500(8) .
C29 C30 1.538(5) .
C29 H29A 0.9900 .
C29 H29B 0.9900 .
C30 C31 1.533(5) .
C30 H30A 0.9900 .
C30 H30B 0.9900 .
C31 H31A 0.9800 .
C31 H31B 0.9800 .
C31 H31C 0.9800 .
C32 C33 1.544(8) .
C32 H32A 0.9900 .
C32 H32B 0.9900 .
C33 C34 1.364(9) .
C33 C38 1.408(8) .
C34 C35 1.379(9) .
C34 H34 0.9500 .
C35 C36 1.410(9) .
C35 H35 0.9500 .
C36 C37 1.381(8) .
C36 H36 0.9500 .
C37 C38 1.391(8) .
C37 C42 1.534(7) .
C39 C40 1.271(13) .
C39 H39A 0.9900 .
C39 H39B 0.9900 .
C40 C41 1.520(12) .
C40 H40A 0.9900 .
C40 H40B 0.9900 .
C41 H41A 0.9800 .
C41 H41B 0.9800 .
C41 H41C 0.9800 .
C42 H42A 0.9900 .
C42 H42B 0.9900 .
C43 H43 0.9500 .
C44 H44A 0.9800 .
C44 H44B 0.9800 .
C44 H44C 0.9800 .
C45 H45A 0.9800 .
C45 H45B 0.9800 .
C45 H45C 0.9800 .
C46 C47 1.472(7) .
C47 C48 1.385(8) .
C47 C55 1.410(7) .
C48 C49 1.385(8) .
C48 H48 0.9500 .
C49 C50 1.408(8) .
C49 C87 1.519(8) .
C50 C54 1.385(9) .
C51 C52 1.542(5) .
C51 H51C 0.9900 .
C51 H51D 0.9900 .
C52 C53 1.539(5) .
C52 H52C 0.9900 .
C52 H52D 0.9900 .
C53 H53D 0.9800 .
C53 H53E 0.9800 .
C53 H53F 0.9800 .
C54 C55 1.393(8) .
C54 C56 1.519(8) .
C55 H55 0.9500 .
C56 C57 1.521(8) .
C56 H56A 0.9900 .
C56 H56B 0.9900 .
C57 C58 1.362(9) .
C57 C62 1.401(8) .
C58 C59 1.395(10) .
C58 H58 0.9500 .
C59 C60 1.361(10) .
C59 H59 0.9500 .
C60 C61 1.406(9) .
C60 H60 0.9500 .
C61 C62 1.387(8) .
C61 C66 1.520(8) .
C63 C64A 1.532(5) .
C63 C64 1.535(5) .
C63 H63A 0.9900 .
C63 H63B 0.9900 .
C64 C65 1.540(5) .
C64 H64A 0.9900 .
C64 H64B 0.9900 .
C65 H65A 0.9800 .
C65 H65B 0.9800 .
C65 H65C 0.9800 .
C66 C67 1.505(8) .
C66 H66A 0.9900 .
C66 H66B 0.9900 .
C67 C68 1.397(7) .
C67 C73 1.410(8) .
C68 C69 1.391(8) .
C68 H68 0.9500 .
C69 C71 1.393(7) .
C69 C70 1.490(7) .
C70 Cd2 2.742(5) 2_746
C71 C72 1.405(7) .
C71 H71 0.9500 .
C72 C73 1.389(8) .
C72 C77 1.545(8) .
C74 C75 1.529(5) .
C74 H74A 0.9900 .
C74 H74B 0.9900 .
C75 C76 1.539(5) .
C75 H75A 0.9900 .
C75 H75B 0.9900 .
C76 H76A 0.9800 .
C76 H76B 0.9800 .
C76 H76C 0.9800 .
C77 C78 1.498(8) .
C77 H77A 0.9900 .
C77 H77B 0.9900 .
C78 C83 1.394(8) .
C78 C79 1.415(9) .
C79 C80 1.375(9) .
C79 H79 0.9500 .
C80 C81 1.367(9) .
C80 H80 0.9500 .
C81 C82 1.396(9) .
C81 H81 0.9500 .
C82 C83 1.391(7) .
C82 C87 1.502(8) .
C84 C85 1.541(5) .
C84 H84A 0.9900 .
C84 H84B 0.9900 .
C85 C86 1.539(5) .
C85 H85A 0.9900 .
C85 H85B 0.9900 .
C86 H86A 0.9800 .
C86 H86B 0.9800 .
C86 H86C 0.9800 .
C87 H87A 0.9900 .
C87 H87B 0.9900 .
C88 H88 0.9500 .
C89 H89A 0.9800 .
C89 H89B 0.9800 .
C89 H89C 0.9800 .
C90 H90A 0.9800 .
C90 H90B 0.9800 .
C90 H90C 0.9800 .
C91 H91A 0.9800 .
C91 H91B 0.9800 .
C91 H91C 0.9800 .
C92 H92 0.9500 .
C93 H93A 0.9800 .
C93 H93B 0.9800 .
C93 H93C 0.9800 .
C6A C7A 1.540(5) .
C6A H6A1 0.9900 .
C6A H6A2 0.9900 .
C7A C8A 1.540(5) .
C7A H7A1 0.9900 .
C7A H7A2 0.9900 .
C8A H8A1 0.9800 .
C8A H8A2 0.9800 .
C8A H8A3 0.9800 .
C43A H43A 0.9500 .
C44A H44D 0.9800 .
C44A H44E 0.9800 .
C44A H44F 0.9800 .
C45A H45D 0.9800 .
C45A H45E 0.9800 .
C45A H45F 0.9800 .
C51A C52A 1.540(5) .
C51A H51A 0.9900 .
C51A H51B 0.9900 .
C52A C53A 1.537(5) .
C52A H52A 0.9900 .
C52A H52B 0.9900 .
C53A H53A 0.9800 .
C53A H53B 0.9800 .
C53A H53C 0.9800 .
C64A C65A 1.540(5) .
C64A H64C 0.9900 .
C64A H64D 0.9900 .
C65A H65D 0.9800 .
C65A H65E 0.9800 .
C65A H65F 0.9800 .
C84A C85A 1.539(5) .
C84A H84C 0.9900 .
C84A H84D 0.9900 .
C85A C86A 1.543(5) .
C85A H85C 0.9900 .
C85A H85D 0.9900 .
C86A H86D 0.9800 .
C86A H86E 0.9800 .
C86A H86F 0.9800 .

loop_
_geom_torsion_atom_site_label_1
_geom_torsion_atom_site_label_2
_geom_torsion_atom_site_label_3
_geom_torsion_atom_site_label_4
_geom_torsion
_geom_torsion_site_symmetry_1
_geom_torsion_site_symmetry_4
O6 Cd1 O1 C1 -83.1(3) 3_657 .
O17 Cd1 O1 C1 24.3(4) . .
O14 Cd1 O1 C1 108.8(3) 2_756 .
O9 Cd1 O1 C1 176.2(3) . .
O2 Cd1 O1 C1 3.0(3) . .
O6 Cd1 O1 Cd2 55.60(16) 3_657 3_757
O17 Cd1 O1 Cd2 163.0(2) . 3_757
O14 Cd1 O1 Cd2 -112.47(15) 2_756 3_757
O9 Cd1 O1 Cd2 -45.06(19) . 3_757
O2 Cd1 O1 Cd2 141.7(2) . 3_757
O6 Cd1 O2 C1 99.4(3) 3_657 .
O17 Cd1 O2 C1 -169.8(3) . .
O14 Cd1 O2 C1 -78.8(3) 2_756 .
O9 Cd1 O2 C1 -91.8(13) . .
O1 Cd1 O2 C1 -3.1(3) . .
O6 Cd1 O9 C46 101.4(5) 3_657 .
O17 Cd1 O9 C46 10.4(5) . .
O14 Cd1 O9 C46 -80.7(5) 2_756 .
O2 Cd1 O9 C46 -67.4(15) . .
O1 Cd1 O9 C46 -152.3(4) . .
O6 Cd1 O9 Cd2 -159.90(15) 3_657 .
O17 Cd1 O9 Cd2 109.14(18) . .
O14 Cd1 O9 Cd2 17.95(13) 2_756 .
O2 Cd1 O9 Cd2 31.3(14) . .
O1 Cd1 O9 Cd2 -53.56(18) . .
O21 Cd2 O9 C46 -34.3(4) . .
O1 Cd2 O9 C46 -108.2(3) 3_757 .
O10 Cd2 O9 C46 -2.2(3) . .
O7 Cd2 O9 C46 176.2(3) 1_655 .
O15 Cd2 O9 C46 76.7(3) 2_756 .
O14 Cd2 O9 C46 118.7(3) 2_756 .
C70 Cd2 O9 C46 98.0(3) 2_756 .
O21 Cd2 O9 Cd1 -170.67(18) . .
O1 Cd2 O9 Cd1 115.49(14) 3_757 .
O10 Cd2 O9 Cd1 -138.6(2) . .
O7 Cd2 O9 Cd1 39.9(2) 1_655 .
O15 Cd2 O9 Cd1 -59.68(16) 2_756 .
O14 Cd2 O9 Cd1 -17.68(13) 2_756 .
C70 Cd2 O9 Cd1 -38.37(16) 2_756 .
O21 Cd2 O10 C46 164.1(3) . .
O1 Cd2 O10 C46 78.5(3) 3_757 .
O7 Cd2 O10 C46 -79(6) 1_655 .
O15 Cd2 O10 C46 -106.8(3) 2_756 .
O14 Cd2 O10 C46 -52.6(3) 2_756 .
O9 Cd2 O10 C46 2.3(3) . .
C70 Cd2 O10 C46 -80.5(3) 2_756 .
O6 Cd1 O17 C43A 167(2) 3_657 .
O14 Cd1 O17 C43A -27(2) 2_756 .
O9 Cd1 O17 C43A -102(2) . .
O2 Cd1 O17 C43A 72(2) . .
O1 Cd1 O17 C43A 55(2) . .
O6 Cd1 O17 C43 -140.1(9) 3_657 .
O14 Cd1 O17 C43 26.8(9) 2_756 .
O9 Cd1 O17 C43 -48.7(9) . .
O2 Cd1 O17 C43 125.9(9) . .
O1 Cd1 O17 C43 108.6(9) . .
O1 Cd2 O21 C88 -145.0(4) 3_757 .
O10 Cd2 O21 C88 115.6(4) . .
O7 Cd2 O21 C88 -63.2(4) 1_655 .
O15 Cd2 O21 C88 25.3(4) 2_756 .
O14 Cd2 O21 C88 3.1(5) 2_756 .
O9 Cd2 O21 C88 141.2(4) . .
C70 Cd2 O21 C88 15.5(5) 2_756 .
Cd1 O2 C1 O1 5.6(5) . .
Cd1 O2 C1 C2 -175.7(4) . .
Cd2 O1 C1 O2 -117.5(5) 3_757 .
Cd1 O1 C1 O2 -5.3(5) . .
Cd2 O1 C1 C2 63.9(6) 3_757 .
Cd1 O1 C1 C2 176.0(4) . .
O2 C1 C2 C10 4.1(7) . .
O1 C1 C2 C10 -177.2(4) . .
O2 C1 C2 C3 -176.4(4) . .
O1 C1 C2 C3 2.2(7) . .
C10 C2 C3 C4 -2.1(7) . .
C1 C2 C3 C4 178.5(5) . .
C2 C3 C4 C5 0.3(7) . .
C2 C3 C4 C42 176.7(4) . .
C6 O3 C5 C9 -110.8(7) . .
C6A O3 C5 C9 -72.7(10) . .
C6 O3 C5 C4 73.3(7) . .
C6A O3 C5 C4 111.4(10) . .
C3 C4 C5 O3 179.3(4) . .
C42 C4 C5 O3 3.0(7) . .
C3 C4 C5 C9 3.5(7) . .
C42 C4 C5 C9 -172.9(4) . .
C5 O3 C6 C7 78.5(13) . .
C6A O3 C6 C7 -15.8(19) . .
O3 C6 C7 C8 -179(2) . .
O3 C5 C9 C10 178.9(4) . .
C4 C5 C9 C10 -5.3(7) . .
O3 C5 C9 C11 -5.5(7) . .
C4 C5 C9 C11 170.4(4) . .
C5 C9 C10 C2 3.5(7) . .
C11 C9 C10 C2 -172.2(4) . .
C3 C2 C10 C9 0.2(7) . .
C1 C2 C10 C9 179.6(4) . .
C10 C9 C11 C12 90.4(6) . .
C5 C9 C11 C12 -85.3(6) . .
C9 C11 C12 C13 -67.9(6) . .
C9 C11 C12 C17 108.3(5) . .
C17 C12 C13 C14 0.2(8) . .
C11 C12 C13 C14 176.5(5) . .
C12 C13 C14 C15 -5.1(8) . .
C13 C14 C15 C16 3.5(8) . .
C14 C15 C16 C17 2.8(8) . .
C14 C15 C16 C21 -174.0(5) . .
C18 O4 C17 C16 -89.1(6) . .
C18 O4 C17 C12 90.3(6) . .
C15 C16 C17 O4 171.5(5) . .
C21 C16 C17 O4 -11.8(8) . .
C15 C16 C17 C12 -7.9(8) . .
C21 C16 C17 C12 168.9(5) . .
C13 C12 C17 O4 -172.9(5) . .
C11 C12 C17 O4 10.8(8) . .
C13 C12 C17 C16 6.4(8) . .
C11 C12 C17 C16 -169.9(5) . .
C17 O4 C18 C19 179.8(6) . .
O4 C18 C19 C20 177.2(9) . .
C15 C16 C21 C22 68.6(6) . .
C17 C16 C21 C22 -108.1(6) . .
C16 C21 C22 C23 -92.8(6) . .
C16 C21 C22 C28 85.0(6) . .
C28 C22 C23 C24 -0.3(7) . .
C21 C22 C23 C24 177.5(5) . .
C22 C23 C24 C26 -1.0(7) . .
C22 C23 C24 C25 179.4(4) . .
Cd1 O6 C25 O7 -8.3(5) 3_657 .
Cd1 O6 C25 C24 169.9(3) 3_657 .
Cd2 O7 C25 O6 -87.2(6) 1_455 .
Cd2 O7 C25 C24 94.6(6) 1_455 .
C23 C24 C25 O6 -176.5(4) . .
C26 C24 C25 O6 3.9(7) . .
C23 C24 C25 O7 1.7(7) . .
C26 C24 C25 O7 -177.8(4) . .
C23 C24 C26 C27 1.5(7) . .
C25 C24 C26 C27 -178.9(4) . .
C24 C26 C27 C28 -0.7(7) . .
C24 C26 C27 C32 -176.9(5) . .
C29 O5 C28 C27 -87.8(7) . .
C29 O5 C28 C22 95.6(6) . .
C26 C27 C28 O5 -177.0(4) . .
C32 C27 C28 O5 -0.8(7) . .
C26 C27 C28 C22 -0.6(7) . .
C32 C27 C28 C22 175.6(5) . .
C23 C22 C28 O5 177.6(4) . .
C21 C22 C28 O5 -0.3(7) . .
C23 C22 C28 C27 1.1(7) . .
C21 C22 C28 C27 -176.8(5) . .
C28 O5 C29 C30 175.9(7) . .
O5 C29 C30 C31 -174.1(9) . .
C26 C27 C32 C33 90.7(6) . .
C28 C27 C32 C33 -85.3(6) . .
C27 C32 C33 C34 -67.8(7) . .
C27 C32 C33 C38 106.2(6) . .
C38 C33 C34 C35 -2.1(8) . .
C32 C33 C34 C35 171.9(5) . .
C33 C34 C35 C36 -4.9(9) . .
C34 C35 C36 C37 6.6(9) . .
C35 C36 C37 C38 -1.3(8) . .
C35 C36 C37 C42 -179.7(5) . .
C39 O8 C38 C37 -96.5(8) . .
C39 O8 C38 C33 84.4(8) . .
C36 C37 C38 O8 175.1(5) . .
C42 C37 C38 O8 -6.6(7) . .
C36 C37 C38 C33 -5.8(8) . .
C42 C37 C38 C33 172.6(5) . .
C34 C33 C38 O8 -173.3(5) . .
C32 C33 C38 O8 12.7(7) . .
C34 C33 C38 C37 7.5(8) . .
C32 C33 C38 C37 -166.5(5) . .
C38 O8 C39 C40 123.5(16) . .
O8 C39 C40 C41 167.1(13) . .
C3 C4 C42 C37 -91.5(6) . .
C5 C4 C42 C37 84.8(6) . .
C36 C37 C42 C4 70.5(6) . .
C38 C37 C42 C4 -107.9(6) . .
C43A O17 C43 N1 -59(2) . .
Cd1 O17 C43 N1 168.6(9) . .
C44 N1 C43 O17 -3(2) . .
C45 N1 C43 O17 -169.8(14) . .
Cd2 O10 C46 O9 -4.3(5) . .
Cd2 O10 C46 C47 176.9(4) . .
Cd1 O9 C46 O10 108.8(5) . .
Cd2 O9 C46 O10 3.9(5) . .
Cd1 O9 C46 C47 -72.4(6) . .
Cd2 O9 C46 C47 -177.3(4) . .
O10 C46 C47 C48 -177.0(5) . .
O9 C46 C47 C48 4.2(8) . .
O10 C46 C47 C55 3.6(8) . .
O9 C46 C47 C55 -175.2(5) . .
C55 C47 C48 C49 -3.3(8) . .
C46 C47 C48 C49 177.3(5) . .
C47 C48 C49 C50 -0.9(8) . .
C47 C48 C49 C87 174.1(5) . .
C51A O11 C50 C54 -87(3) . .
C51 O11 C50 C54 -74.0(10) . .
C51A O11 C50 C49 96(3) . .
C51 O11 C50 C49 109.2(10) . .
C48 C49 C50 O11 -177.8(5) . .
C87 C49 C50 O11 7.3(9) . .
C48 C49 C50 C54 5.5(9) . .
C87 C49 C50 C54 -169.5(6) . .
C50 O11 C51 C52 -88.2(18) . .
C51A O11 C51 C52 -28(5) . .
O11 C51 C52 C53 163(2) . .
O11 C50 C54 C55 177.7(5) . .
C49 C50 C54 C55 -5.6(9) . .
O11 C50 C54 C56 -8.0(9) . .
C49 C50 C54 C56 168.6(5) . .
C50 C54 C55 C47 1.2(8) . .
C56 C54 C55 C47 -173.0(5) . .
C48 C47 C55 C54 3.2(8) . .
C46 C47 C55 C54 -177.4(5) . .
C50 C54 C56 C57 -67.1(7) . .
C55 C54 C56 C57 106.9(6) . .
C54 C56 C57 C58 -57.0(8) . .
C54 C56 C57 C62 119.9(6) . .
C62 C57 C58 C59 -0.6(9) . .
C56 C57 C58 C59 176.4(6) . .
C57 C58 C59 C60 -1.9(11) . .
C58 C59 C60 C61 0.1(11) . .
C59 C60 C61 C62 4.0(9) . .
C59 C60 C61 C66 -173.0(6) . .
C63 O12 C62 C61 -79.6(7) . .
C63 O12 C62 C57 103.0(6) . .
C60 C61 C62 O12 176.2(5) . .
C66 C61 C62 O12 -7.0(8) . .
C60 C61 C62 C57 -6.5(8) . .
C66 C61 C62 C57 170.3(5) . .
C58 C57 C62 O12 -177.9(5) . .
C56 C57 C62 O12 5.2(8) . .
C58 C57 C62 C61 4.8(8) . .
C56 C57 C62 C61 -172.1(5) . .
C62 O12 C63 C64A -91.7(10) . .
C62 O12 C63 C64 -138.1(16) . .
O12 C63 C64 C65 163(2) . .
C64A C63 C64 C65 64(2) . .
C62 C61 C66 C67 -120.4(6) . .
C60 C61 C66 C67 56.4(7) . .
C61 C66 C67 C68 -103.3(6) . .
C61 C66 C67 C73 69.8(7) . .
C73 C67 C68 C69 -1.3(8) . .
C66 C67 C68 C69 172.1(5) . .
C67 C68 C69 C71 -5.3(8) . .
C67 C68 C69 C70 175.6(5) . .
Cd2 O15 C70 O14 -4.9(5) 2_746 .
Cd2 O15 C70 C69 174.1(4) 2_746 .
Cd1 O14 C70 O15 -116.5(6) 2_746 .
Cd2 O14 C70 O15 4.9(5) 2_746 .
Cd1 O14 C70 C69 64.4(8) 2_746 .
Cd2 O14 C70 C69 -174.2(4) 2_746 .
Cd1 O14 C70 Cd2 -121.4(6) 2_746 2_746
C68 C69 C70 O15 -170.5(5) . .
C71 C69 C70 O15 10.4(7) . .
C68 C69 C70 O14 8.6(7) . .
C71 C69 C70 O14 -170.5(5) . .
C68 C69 C70 Cd2 -90(4) . 2_746
C71 C69 C70 Cd2 91(4) . 2_746
C68 C69 C71 C72 6.2(8) . .
C70 C69 C71 C72 -174.7(5) . .
C69 C71 C72 C73 -0.4(8) . .
C69 C71 C72 C77 -176.5(5) . .
C74 O13 C73 C72 -112.2(6) . .
C74 O13 C73 C67 74.2(7) . .
C71 C72 C73 O13 -179.8(5) . .
C77 C72 C73 O13 -3.8(8) . .
C71 C72 C73 C67 -6.4(8) . .
C77 C72 C73 C67 169.7(5) . .
C68 C67 C73 O13 -179.4(5) . .
C66 C67 C73 O13 7.3(8) . .
C68 C67 C73 C72 7.2(8) . .
C66 C67 C73 C72 -166.1(5) . .
C73 O13 C74 C75 84.3(10) . .
O13 C74 C75 C76 177.4(10) . .
C73 C72 C77 C78 -71.3(7) . .
C71 C72 C77 C78 104.7(6) . .
C72 C77 C78 C83 117.8(6) . .
C72 C77 C78 C79 -57.9(7) . .
C83 C78 C79 C80 -0.5(9) . .
C77 C78 C79 C80 175.5(6) . .
C78 C79 C80 C81 -2.9(10) . .
C79 C80 C81 C82 1.8(10) . .
C80 C81 C82 C83 2.6(8) . .
C80 C81 C82 C87 -175.7(6) . .
C84A O16 C83 C82 -74.0(13) . .
C84 O16 C83 C82 -85.8(10) . .
C84A O16 C83 C78 109.3(13) . .
C84 O16 C83 C78 97.4(10) . .
C81 C82 C83 O16 177.3(5) . .
C87 C82 C83 O16 -4.5(7) . .
C81 C82 C83 C78 -6.1(8) . .
C87 C82 C83 C78 172.2(5) . .
C79 C78 C83 O16 -178.3(5) . .
C77 C78 C83 O16 5.9(8) . .
C79 C78 C83 C82 5.0(8) . .
C77 C78 C83 C82 -170.8(5) . .
C83 O16 C84 C85 169.5(11) . .
C84A O16 C84 C85 23(5) . .
O16 C84 C85 C86 -178(2) . .
C83 C82 C87 C49 -122.0(5) . .
C81 C82 C87 C49 56.2(7) . .
C48 C49 C87 C82 -105.5(6) . .
C50 C49 C87 C82 69.4(7) . .
Cd2 O21 C88 N2 136.3(5) . .
C90 N2 C88 O21 -175.8(5) . .
C89 N2 C88 O21 -3.5(8) . .
C93 N4 C92 O22 2.8(13) . .
C91 N4 C92 O22 -177.8(9) . .
C5 O3 C6A C7A -87.6(19) . .
C6 O3 C6A C7A 13.8(15) . .
O3 C6A C7A C8A -177(2) . .
C43 O17 C43A N1A 91(4) . .
Cd1 O17 C43A N1A 178.2(16) . .
C45A N1A C43A O17 -174(3) . .
C44A N1A C43A O17 -22(5) . .
C50 O11 C51A C52A -156(4) . .
C51 O11 C51A C52A 80(6) . .
O11 C51A C52A C53A 174(4) . .
O12 C63 C64A C65A -174(2) . .
C64 C63 C64A C65A -74(3) . .
C83 O16 C84A C85A -71(3) . .
C84 O16 C84A C85A -32(5) . .
O16 C84A C85A C86A 175(2) . .

loop_
_platon_squeeze_void_nr
_platon_squeeze_void_average_x
_platon_squeeze_void_average_y
_platon_squeeze_void_average_z
_platon_squeeze_void_volume
_platon_squeeze_void_count_electrons
_platon_squeeze_void_content
1 0.000 0.218 0.113 157 21 ' '
2 0.000 0.282 0.613 157 20 ' '
3 0.000 0.718 0.387 157 21 ' '
4 0.000 0.782 0.887 157 20 ' '
5 0.341 0.049 0.731 126 18 ' '
6 0.341 0.451 0.231 126 18 ' '
7 0.448 0.254 0.859 26 2 ' '
8 0.448 0.246 0.359 26 2 ' '
9 0.659 0.549 0.769 126 18 ' '
10 0.659 0.951 0.269 126 18 ' '
11 0.552 0.754 0.641 26 2 ' '
12 0.552 0.746 0.141 26 2 ' '
